data_1503801
loop_
_publ_author_name
'Nagano, Masanobu'
'Tanaka, Masakazu'
'Doi, Mitsunobu'
'Demizu, Yosuke'
'Kurihara, Masaaki'
'Suemune, Hiroshi'

_publ_section_title
;
 Helical-screw directions of diastereoisomeric cyclic alpha-amino acid
 oligomers.
;
_journal_issue 5
_journal_name_full 'Organic letters'
_journal_page_first 1135
_journal_page_last 1137
_journal_paper_doi 10.1021/ol802963a
_journal_volume 11
_journal_year 2009
_chemical_absolute_configuration rm
_chemical_compound_source synthesis
_chemical_formula_moiety 'C51 H76 N6 O15'
_chemical_formula_sum 'C51 H76 N6 O15'
_chemical_formula_weight 1013.18
_chemical_melting_point 192
_chemical_name_common Cbz-{(1R,3S)-Ac5cOM}6-OMe
_chemical_name_systematic
; 
 ? 
;
_space_group_IT_number 4
_symmetry_cell_setting monoclinic
_symmetry_space_group_name_Hall 'P 2yb'
_symmetry_space_group_name_H-M 'P 1 21 1'
_atom_sites_solution_hydrogens geom
_atom_sites_solution_primary direct
_atom_sites_solution_secondary difmap
_audit_creation_method SHELXL-97
_cell_angle_alpha 90.00
_cell_angle_beta 92.844(12)
_cell_angle_gamma 90.00
_cell_formula_units_Z 4
_cell_length_a 11.742(9)
_cell_length_b 19.072(15)
_cell_length_c 23.416(18)
_cell_measurement_reflns_used 4493
_cell_measurement_temperature 240(2)
_cell_measurement_theta_max 18.81
_cell_measurement_theta_min 2.04
_cell_volume 5237(7)
_computing_cell_refinement 'SMART (Bruker, 1998)'
_computing_data_collection 'SMART (Bruker, 1998)'
_computing_data_reduction 'SAINTPLUS (Bruker, 1998)'
_computing_molecular_graphics 'PLATON (Spek, 2003)'
_computing_publication_material 'SHELXL-97 (Sheldrick, 1997)'
_computing_structure_refinement 'SHELXL-97 (Sheldrick, 1997)'
_computing_structure_solution 'SHELXD (Seldrick & Gould, 1996)'
_diffrn_ambient_temperature 240(2)
_diffrn_detector_area_resol_mean 8.366
_diffrn_measured_fraction_theta_full 0.998
_diffrn_measured_fraction_theta_max 0.998
_diffrn_measurement_device_type 'Bruker AXS SMART APEX (CCD area detector)'
_diffrn_measurement_method \w-scan
_diffrn_radiation_monochromator 'Bruker AXS Montel (conforcal multilayer optics)'
_diffrn_radiation_source 'MacScience M18XCE (rotating anode)'
_diffrn_radiation_type MoK\a
_diffrn_radiation_wavelength 0.71073
_diffrn_reflns_av_R_equivalents 0.1323
_diffrn_reflns_av_sigmaI/netI 0.0810
_diffrn_reflns_limit_h_max 10
_diffrn_reflns_limit_h_min -10
_diffrn_reflns_limit_k_max 16
_diffrn_reflns_limit_k_min -16
_diffrn_reflns_limit_l_max 20
_diffrn_reflns_limit_l_min -20
_diffrn_reflns_number 17384
_diffrn_reflns_theta_full 18.00
_diffrn_reflns_theta_max 18.00
_diffrn_reflns_theta_min 1.38
_diffrn_standards_decay_% 0.0
_diffrn_standards_interval_count 17384
_diffrn_standards_interval_time 600
_diffrn_standards_number 102
_exptl_absorpt_coefficient_mu 0.095
_exptl_absorpt_correction_T_max 0.9722
_exptl_absorpt_correction_T_min 0.8750
_exptl_absorpt_correction_type empirical
_exptl_absorpt_process_details 'SADABS (Sheldrick, 1996)'
_exptl_crystal_colour colourless
_exptl_crystal_density_diffrn 1.285
_exptl_crystal_density_method 'not measured'
_exptl_crystal_description block
_exptl_crystal_F_000 2176
_exptl_crystal_size_max 0.40
_exptl_crystal_size_mid 0.30
_exptl_crystal_size_min 0.30
_refine_diff_density_max 0.446
_refine_diff_density_min -0.453
_refine_diff_density_rms 0.068
_refine_ls_abs_structure_details 'Flack (1983), 0 Friedel pairs'
_refine_ls_abs_structure_Flack -4(6)
_refine_ls_extinction_method none
_refine_ls_goodness_of_fit_ref 1.360
_refine_ls_hydrogen_treatment constr
_refine_ls_matrix_type fullcycle
_refine_ls_number_parameters 1283
_refine_ls_number_reflns 3771
_refine_ls_number_restraints 1321
_refine_ls_restrained_S_all 1.848
_refine_ls_R_factor_all 0.1146
_refine_ls_R_factor_gt 0.0996
_refine_ls_shift/su_max 0.004
_refine_ls_shift/su_mean 0.001
_refine_ls_structure_factor_coef Fsqd
_refine_ls_weighting_details 'calc w=1/[\s^2^(Fo^2^)+(0.1835P)^2^+2.4036P] where P=(Fo^2^+2Fc^2^)/3'
_refine_ls_weighting_scheme calc
_refine_ls_wR_factor_gt 0.2711
_refine_ls_wR_factor_ref 0.2888
_reflns_number_gt 3085
_reflns_number_total 3771
_reflns_threshold_expression I>2\s(I)
_cod_data_source_file ol802963a_si_004.cif
_cod_data_source_block hex-ab
_cod_depositor_comments
;
The following automatic conversions were performed:

'_symmetry_cell_setting' value 'Monoclinic' changed to 'monoclinic'
according to /home/saulius/struct/CIF-dictionaries/cif_core.dic
dictionary named 'cif_core.dic' version 2.4.2 from 2011-04-26.

Automatic conversion script
Id: cif_fix_values 1715 2011-07-08 13:25:40Z adriana 
;
_cod_original_sg_symbol_H-M P21
_cod_database_code 1503801

loop_
_symmetry_equiv_pos_as_xyz
'x, y, z'
'-x, y+1/2, -z'

loop_
_atom_site_label
_atom_site_type_symbol
_atom_site_fract_x
_atom_site_fract_y
_atom_site_fract_z
_atom_site_U_iso_or_equiv
_atom_site_adp_type
_atom_site_occupancy
_atom_site_symmetry_multiplicity
_atom_site_calc_flag
_atom_site_refinement_flags
_atom_site_disorder_assembly
_atom_site_disorder_group
C1_10 C -0.1360(17) 0.9479(12) 0.1915(7) 0.094(6) Uani 1 1 d GU . .
C2_10 C -0.088(2) 0.9165(12) 0.1449(10) 0.162(12) Uani 1 1 d GU . .
H2_10 H -0.0599 0.8703 0.1478 0.194 Uiso 1 1 calc R . .
C3_10 C -0.081(2) 0.9533(17) 0.0939(9) 0.191(14) Uani 1 1 d GU . .
H3_10 H -0.0483 0.9320 0.0624 0.229 Uiso 1 1 calc R . .
C4_10 C -0.122(2) 1.0215(17) 0.0896(9) 0.158(12) Uani 1 1 d GU . .
H4_10 H -0.1174 1.0464 0.0551 0.190 Uiso 1 1 calc R . .
C5_10 C -0.170(2) 1.0529(12) 0.1362(12) 0.157(11) Uani 1 1 d GU . .
H5_10 H -0.1981 1.0990 0.1333 0.188 Uiso 1 1 calc R . .
C6_10 C -0.177(2) 1.0161(12) 0.1872(9) 0.144(11) Uani 1 1 d GU . .
H6_10 H -0.2098 1.0373 0.2187 0.173 Uiso 1 1 calc R . .
C7_10 C -0.141(3) 0.9041(16) 0.2411(11) 0.100(7) Uani 1 1 d U . .
H7A_10 H -0.0704 0.8769 0.2459 0.119 Uiso 1 1 calc R . .
H7B_10 H -0.2047 0.8711 0.2357 0.119 Uiso 1 1 calc R . .
O7_10 O -0.1561(13) 0.9458(8) 0.2919(7) 0.079(4) Uani 1 1 d U . .
C8_10 C -0.059(2) 0.9679(12) 0.3175(11) 0.060(6) Uani 1 1 d U . .
O8_10 O 0.0354(13) 0.9529(9) 0.3024(7) 0.080(5) Uani 1 1 d U . .
N1_11 N -0.0792(13) 1.0080(9) 0.3610(8) 0.060(5) Uani 1 1 d DU . .
H1_11 H -0.1468 1.0079 0.3745 0.072 Uiso 1 1 calc R . .
C1_11 C 0.0097(17) 1.0530(10) 0.3874(9) 0.060(4) Uani 1 1 d DU . .
C2_11 C 0.047(2) 1.1097(11) 0.3450(11) 0.092(6) Uani 1 1 d DU . .
H2A_11 H 0.1216 1.1285 0.3571 0.110 Uiso 1 1 calc R . .
H2B_11 H 0.0509 1.0898 0.3066 0.110 Uiso 1 1 calc R . .
C3_11 C -0.043(2) 1.1674(14) 0.3450(12) 0.128(8) Uani 1 1 d DU . .
H3_11 H -0.0095 1.2148 0.3422 0.154 Uiso 1 1 calc R . .
O3_11 O -0.125(2) 1.1524(14) 0.2982(13) 0.186(10) Uani 1 1 d DU . .
C7_11 C -0.166(4) 1.208(2) 0.2666(18) 0.180(16) Uani 1 1 d DU . .
H7A_11 H -0.2174 1.1917 0.2360 0.271 Uiso 1 1 calc R . .
H7B_11 H -0.1025 1.2329 0.2503 0.271 Uiso 1 1 calc R . .
H7C_11 H -0.2057 1.2400 0.2910 0.271 Uiso 1 1 calc R . .
C4_11 C -0.103(3) 1.1570(16) 0.4000(13) 0.150(10) Uani 1 1 d DU . .
H4A_11 H -0.1823 1.1436 0.3919 0.180 Uiso 1 1 calc R . .
H4B_11 H -0.1008 1.2005 0.4223 0.180 Uiso 1 1 calc R . .
C5_11 C -0.039(2) 1.0985(12) 0.4333(10) 0.087(6) Uani 1 1 d DU . .
H5A_11 H 0.0222 1.1179 0.4586 0.105 Uiso 1 1 calc R . .
H5B_11 H -0.0910 1.0716 0.4563 0.105 Uiso 1 1 calc R . .
C6_11 C 0.1083(18) 1.0109(12) 0.4109(9) 0.060(5) Uani 1 1 d DU . .
O6_11 O 0.2074(12) 1.0304(8) 0.4108(6) 0.067(4) Uani 1 1 d U . .
N1_12 N 0.0794(13) 0.9497(9) 0.4366(7) 0.060(4) Uani 1 1 d DU . .
H1_12 H 0.0090 0.9354 0.4345 0.072 Uiso 1 1 calc R . .
C1_12 C 0.1676(19) 0.9077(12) 0.4680(10) 0.077(5) Uani 1 1 d DU . .
C2_12 C 0.2133(18) 0.9426(15) 0.5223(8) 0.092(5) Uani 1 1 d DU . .
H2A_12 H 0.2885 0.9238 0.5339 0.110 Uiso 1 1 calc R . .
H2B_12 H 0.2203 0.9933 0.5166 0.110 Uiso 1 1 calc R . .
C3_12 C 0.1298(19) 0.9274(12) 0.5669(11) 0.095(6) Uani 1 1 d DU . .
H3_12 H 0.1684 0.9242 0.6054 0.114 Uiso 1 1 calc R . .
O3_12 O 0.0379(16) 0.9763(9) 0.5665(8) 0.105(5) Uani 1 1 d DU . .
C7_12 C 0.068(4) 1.0420(16) 0.5925(18) 0.177(15) Uani 1 1 d DU . .
H7A_12 H 0.0018 1.0727 0.5909 0.266 Uiso 1 1 calc R . .
H7B_12 H 0.1288 1.0635 0.5722 0.266 Uiso 1 1 calc R . .
H7C_12 H 0.0930 1.0344 0.6321 0.266 Uiso 1 1 calc R . .
C4_12 C 0.076(2) 0.8579(13) 0.5493(12) 0.109(7) Uani 1 1 d DU . .
H4A_12 H 0.1006 0.8211 0.5763 0.130 Uiso 1 1 calc R . .
H4B_12 H -0.0074 0.8614 0.5490 0.130 Uiso 1 1 calc R . .
C5_12 C 0.113(2) 0.8406(12) 0.4904(10) 0.089(6) Uani 1 1 d DU . .
H5A_12 H 0.0477 0.8266 0.4654 0.107 Uiso 1 1 calc R . .
H5B_12 H 0.1687 0.8022 0.4920 0.107 Uiso 1 1 calc R . .
C6_12 C 0.259(2) 0.8861(12) 0.4291(11) 0.075(6) Uani 1 1 d DU . .
O6_12 O 0.3548(13) 0.8722(9) 0.4474(8) 0.094(5) Uani 1 1 d U . .
N1_13 N 0.2307(15) 0.8816(10) 0.3736(10) 0.082(5) Uani 1 1 d DU . .
H1_13 H 0.1619 0.8934 0.3617 0.098 Uiso 1 1 calc R . .
C1_13 C 0.311(2) 0.8576(12) 0.3317(11) 0.095(6) Uani 1 1 d DU . .
C2_13 C 0.334(2) 0.7790(12) 0.3392(16) 0.141(8) Uani 1 1 d DU . .
H2A_13 H 0.4083 0.7658 0.3249 0.169 Uiso 1 1 calc R . .
H2B_13 H 0.3312 0.7647 0.3793 0.169 Uiso 1 1 calc R . .
C3_13 C 0.236(3) 0.7478(17) 0.3026(16) 0.179(10) Uani 1 1 d DU . .
H3_13 H 0.2667 0.7073 0.2819 0.214 Uiso 1 1 calc R . .
O3_13 O 0.139(3) 0.724(3) 0.3292(16) 0.247(14) Uani 1 1 d DU . .
C7_13 C 0.147(4) 0.719(3) 0.3903(17) 0.201(15) Uani 1 1 d DU . .
H7A_13 H 0.0733 0.7068 0.4042 0.302 Uiso 1 1 calc R . .
H7B_13 H 0.1725 0.7631 0.4065 0.302 Uiso 1 1 calc R . .
H7C_13 H 0.2018 0.6823 0.4015 0.302 Uiso 1 1 calc R . .
C4_13 C 0.191(4) 0.799(2) 0.2584(17) 0.206(14) Uani 1 1 d DU . .
H4A_13 H 0.2046 0.7815 0.2199 0.248 Uiso 1 1 calc R . .
H4B_13 H 0.1091 0.8061 0.2616 0.248 Uiso 1 1 calc R . .
C5_13 C 0.255(3) 0.8646(16) 0.2703(11) 0.133(8) Uani 1 1 d DU . .
H5A_13 H 0.2030 0.9049 0.2682 0.160 Uiso 1 1 calc R . .
H5B_13 H 0.3134 0.8713 0.2424 0.160 Uiso 1 1 calc R . .
C6_13 C 0.419(2) 0.9017(16) 0.3348(11) 0.084(6) Uani 1 1 d DU . .
O6_13 O 0.5129(13) 0.8764(9) 0.3228(7) 0.086(5) Uani 1 1 d U . .
N1_14 N 0.4049(14) 0.9680(11) 0.3473(8) 0.070(5) Uani 1 1 d DU . .
H1_14 H 0.3379 0.9822 0.3567 0.084 Uiso 1 1 calc R . .
C1_14 C 0.497(2) 1.0184(12) 0.3461(10) 0.081(5) Uani 1 1 d DU . .
C2_14 C 0.543(2) 1.0294(16) 0.2869(11) 0.117(7) Uani 1 1 d DU . .
H2A_14 H 0.6264 1.0239 0.2879 0.141 Uiso 1 1 calc R . .
H2B_14 H 0.5088 0.9961 0.2592 0.141 Uiso 1 1 calc R . .
C3_14 C 0.510(3) 1.1027(17) 0.2720(12) 0.158(11) Uani 1 1 d DU . .
H3_14 H 0.5776 1.1336 0.2751 0.189 Uiso 1 1 calc R . .
O3_14 O 0.454(3) 1.109(2) 0.2163(12) 0.217(12) Uani 1 1 d DU . .
C7_14 C 0.536(4) 1.105(3) 0.1732(16) 0.219(18) Uani 1 1 d DU . .
H7A_14 H 0.4971 1.1029 0.1358 0.328 Uiso 1 1 calc R . .
H7B_14 H 0.5829 1.0636 0.1793 0.328 Uiso 1 1 calc R . .
H7C_14 H 0.5847 1.1465 0.1753 0.328 Uiso 1 1 calc R . .
C4_14 C 0.420(3) 1.1287(18) 0.3117(13) 0.149(10) Uani 1 1 d DU . .
H4A_14 H 0.4249 1.1796 0.3173 0.179 Uiso 1 1 calc R . .
H4B_14 H 0.3429 1.1163 0.2973 0.179 Uiso 1 1 calc R . .
C5_14 C 0.453(2) 1.0902(11) 0.3648(11) 0.097(6) Uani 1 1 d DU . .
H5A_14 H 0.3871 1.0844 0.3884 0.116 Uiso 1 1 calc R . .
H5B_14 H 0.5127 1.1157 0.3870 0.116 Uiso 1 1 calc R . .
C6_14 C 0.593(2) 0.9992(12) 0.3901(12) 0.073(6) Uani 1 1 d DU . .
O7_14 O 0.6881(13) 1.0210(9) 0.3834(8) 0.089(5) Uani 1 1 d U . .
N1_15 N 0.5667(15) 0.9601(10) 0.4338(8) 0.070(5) Uani 1 1 d DU . .
H1_15 H 0.4965 0.9464 0.4364 0.084 Uiso 1 1 calc R . .
C1_15 C 0.6536(19) 0.9387(12) 0.4786(10) 0.079(5) Uani 1 1 d DU . .
C2_15 C 0.711(2) 1.0013(13) 0.5078(11) 0.102(6) Uani 1 1 d DU . .
H2A_15 H 0.7844 0.9876 0.5262 0.122 Uiso 1 1 calc R . .
H2B_15 H 0.7238 1.0385 0.4800 0.122 Uiso 1 1 calc R . .
C3_15 C 0.631(2) 1.0262(14) 0.5519(12) 0.118(7) Uani 1 1 d DU . .
H3_15 H 0.6726 1.0399 0.5880 0.141 Uiso 1 1 calc R . .
O3_15 O 0.565(2) 1.0842(14) 0.5275(11) 0.165(9) Uani 1 1 d DU . .
C7_15 C 0.593(5) 1.1534(19) 0.542(3) 0.25(2) Uani 1 1 d DU . .
H7A_15 H 0.5393 1.1850 0.5225 0.374 Uiso 1 1 calc R . .
H7B_15 H 0.6696 1.1635 0.5296 0.374 Uiso 1 1 calc R . .
H7C_15 H 0.5913 1.1596 0.5827 0.374 Uiso 1 1 calc R . .
C4_15 C 0.546(3) 0.9680(17) 0.5617(15) 0.151(10) Uani 1 1 d DU . .
H4A_15 H 0.4687 0.9820 0.5486 0.181 Uiso 1 1 calc R . .
H4B_15 H 0.5458 0.9555 0.6023 0.181 Uiso 1 1 calc R . .
C5_15 C 0.588(2) 0.9072(15) 0.5266(10) 0.105(6) Uani 1 1 d DU . .
H5A_15 H 0.5229 0.8797 0.5109 0.126 Uiso 1 1 calc R . .
H5B_15 H 0.6371 0.8764 0.5504 0.126 Uiso 1 1 calc R . .
C6_15 C 0.735(2) 0.8852(13) 0.4564(12) 0.084(6) Uani 1 1 d DU . .
O6_15 O 0.8290(16) 0.8778(11) 0.4792(10) 0.133(8) Uani 1 1 d U . .
N1_16 N 0.6970(16) 0.8443(10) 0.4148(10) 0.083(5) Uani 1 1 d DU . .
H1_16 H 0.6344 0.8558 0.3956 0.099 Uiso 1 1 calc R . .
C1_16 C 0.7556(18) 0.7809(12) 0.3998(10) 0.080(4) Uani 1 1 d DU . .
C2_16 C 0.6840(19) 0.7379(13) 0.3575(10) 0.087(6) Uani 1 1 d DU . .
H2A_16 H 0.6291 0.7091 0.3772 0.104 Uiso 1 1 calc R . .
H2B_16 H 0.6422 0.7684 0.3300 0.104 Uiso 1 1 calc R . .
C3_16 C 0.768(2) 0.6925(13) 0.3277(10) 0.094(7) Uani 1 1 d DU . .
H3_16 H 0.7902 0.6514 0.3516 0.112 Uiso 1 1 calc R . .
O3_16 O 0.7146(16) 0.6709(11) 0.2754(8) 0.116(6) Uani 1 1 d DU . .
C7_16 C 0.779(3) 0.6206(17) 0.2462(14) 0.133(11) Uani 1 1 d DU . .
H7A_16 H 0.7403 0.6090 0.2099 0.200 Uiso 1 1 calc R . .
H7B_16 H 0.7882 0.5786 0.2693 0.200 Uiso 1 1 calc R . .
H7C_16 H 0.8539 0.6399 0.2393 0.200 Uiso 1 1 calc R . .
C4_16 C 0.866(3) 0.7398(19) 0.3209(16) 0.158(12) Uani 1 1 d DU . .
H4A_16 H 0.8618 0.7614 0.2828 0.190 Uiso 1 1 calc R . .
H4B_16 H 0.9379 0.7136 0.3253 0.190 Uiso 1 1 calc R . .
C5_16 C 0.861(2) 0.7951(15) 0.3662(12) 0.110(6) Uani 1 1 d DU . .
H5A_16 H 0.8565 0.8418 0.3487 0.132 Uiso 1 1 calc R . .
H5B_16 H 0.9301 0.7932 0.3917 0.132 Uiso 1 1 calc R . .
C6_16 C 0.781(3) 0.7351(14) 0.4518(12) 0.093(6) Uani 1 1 d DU . .
O6_16 O 0.8739(19) 0.7048(11) 0.4610(9) 0.128(7) Uani 1 1 d U . .
O8_16 O 0.6987(19) 0.7326(10) 0.4846(9) 0.112(6) Uani 1 1 d U . .
C8_16 C 0.711(4) 0.685(2) 0.5319(15) 0.155(13) Uani 1 1 d U . .
H8A_16 H 0.6450 0.6877 0.5549 0.233 Uiso 1 1 calc R . .
H8B_16 H 0.7792 0.6964 0.5552 0.233 Uiso 1 1 calc R . .
H8C_16 H 0.7180 0.6371 0.5175 0.233 Uiso 1 1 calc R . .
C1_20 C -0.359(2) 0.8647(13) 1.0677(8) 0.120(8) Uani 1 1 d GU . .
C2_20 C -0.427(2) 0.8932(12) 1.1089(11) 0.146(11) Uani 1 1 d GU . .
H2_20 H -0.4631 0.9366 1.1023 0.175 Uiso 1 1 calc R . .
C3_20 C -0.440(2) 0.8576(16) 1.1599(9) 0.174(13) Uani 1 1 d GU . .
H3_20 H -0.4861 0.8769 1.1878 0.209 Uiso 1 1 calc R . .
C4_20 C -0.387(2) 0.7935(15) 1.1697(9) 0.149(11) Uani 1 1 d GU . .
H4_20 H -0.3961 0.7694 1.2042 0.179 Uiso 1 1 calc R . .
C5_20 C -0.319(2) 0.7649(11) 1.1285(12) 0.165(12) Uani 1 1 d GU . .
H5_20 H -0.2830 0.7215 1.1351 0.198 Uiso 1 1 calc R . .
C6_20 C -0.306(2) 0.8005(14) 1.0775(11) 0.168(13) Uani 1 1 d GU . .
H6_20 H -0.2599 0.7812 1.0496 0.201 Uiso 1 1 calc R . .
C7_20 C -0.347(3) 0.9061(18) 1.0166(13) 0.128(9) Uani 1 1 d U . .
H7A_20 H -0.4087 0.9410 1.0135 0.153 Uiso 1 1 calc R . .
H7B_20 H -0.2746 0.9313 1.0195 0.153 Uiso 1 1 calc R . .
O7_20 O -0.3517(18) 0.8632(10) 0.9664(9) 0.115(6) Uani 1 1 d U . .
C8_20 C -0.261(3) 0.8523(14) 0.9354(13) 0.081(7) Uani 1 1 d U . .
O8_20 O -0.1662(16) 0.8725(9) 0.9488(7) 0.093(5) Uani 1 1 d U . .
N1_21 N -0.2902(15) 0.8180(10) 0.8896(8) 0.067(5) Uani 1 1 d DU . .
H1_21 H -0.3611 0.8185 0.8769 0.080 Uiso 1 1 calc R . .
C1_21 C -0.2071(18) 0.7781(11) 0.8585(9) 0.064(4) Uani 1 1 d DU . .
C2_21 C -0.151(2) 0.7195(10) 0.8948(10) 0.088(6) Uani 1 1 d DU . .
H2A_21 H -0.0749 0.7341 0.9097 0.106 Uiso 1 1 calc R . .
H2B_21 H -0.1971 0.7078 0.9270 0.106 Uiso 1 1 calc R . .
C3_21 C -0.141(2) 0.6576(13) 0.8557(12) 0.115(7) Uani 1 1 d DU . .
H3_21 H -0.0628 0.6387 0.8570 0.138 Uiso 1 1 calc R . .
O3_21 O -0.221(2) 0.6072(12) 0.8772(11) 0.168(9) Uani 1 1 d DU . .
C7_21 C -0.212(4) 0.5392(17) 0.851(2) 0.208(17) Uani 1 1 d DU . .
H7A_21 H -0.2680 0.5078 0.8663 0.312 Uiso 1 1 calc R . .
H7B_21 H -0.1363 0.5205 0.8589 0.312 Uiso 1 1 calc R . .
H7C_21 H -0.2265 0.5435 0.8099 0.312 Uiso 1 1 calc R . .
C4_21 C -0.178(2) 0.6801(14) 0.7975(11) 0.112(7) Uani 1 1 d DU . .
H4A_21 H -0.2164 0.6416 0.7764 0.134 Uiso 1 1 calc R . .
H4B_21 H -0.1134 0.6961 0.7764 0.134 Uiso 1 1 calc R . .
C5_21 C -0.2610(19) 0.7398(12) 0.8067(10) 0.084(6) Uani 1 1 d DU . .
H5A_21 H -0.3369 0.7220 0.8146 0.100 Uiso 1 1 calc R . .
H5B_21 H -0.2672 0.7706 0.7732 0.100 Uiso 1 1 calc R . .
C6_21 C -0.1172(19) 0.8277(13) 0.8357(10) 0.066(6) Uani 1 1 d DU . .
O6_21 O -0.0156(12) 0.8114(9) 0.8387(7) 0.077(5) Uani 1 1 d U . .
N1_22 N -0.1531(14) 0.8857(10) 0.8108(7) 0.066(5) Uani 1 1 d DU . .
H1_22 H -0.2235 0.8989 0.8134 0.079 Uiso 1 1 calc R . .
C1_22 C -0.0747(18) 0.9283(11) 0.7784(9) 0.072(4) Uani 1 1 d DU . .
C2_22 C -0.0423(19) 0.8927(15) 0.7235(9) 0.097(6) Uani 1 1 d DU . .
H2A_22 H -0.0361 0.8419 0.7287 0.116 Uiso 1 1 calc R . .
H2B_22 H 0.0306 0.9107 0.7110 0.116 Uiso 1 1 calc R . .
C3_22 C -0.139(2) 0.9108(15) 0.6803(11) 0.115(7) Uani 1 1 d DU . .
H3_22 H -0.1094 0.9163 0.6417 0.138 Uiso 1 1 calc R . .
O3_22 O -0.2325(17) 0.8646(13) 0.6788(10) 0.136(7) Uani 1 1 d DU . .
C7_22 C -0.214(3) 0.8005(16) 0.6482(16) 0.140(11) Uani 1 1 d DU . .
H7A_22 H -0.2807 0.7707 0.6500 0.210 Uiso 1 1 calc R . .
H7B_22 H -0.1481 0.7764 0.6654 0.210 Uiso 1 1 calc R . .
H7C_22 H -0.2006 0.8112 0.6086 0.210 Uiso 1 1 calc R . .
C4_22 C -0.190(3) 0.9785(15) 0.6998(12) 0.131(9) Uani 1 1 d DU . .
H4A_22 H -0.1760 1.0160 0.6724 0.157 Uiso 1 1 calc R . .
H4B_22 H -0.2724 0.9733 0.7028 0.157 Uiso 1 1 calc R . .
C5_22 C -0.1348(19) 0.9951(12) 0.7561(10) 0.086(6) Uani 1 1 d DU . .
H5A_22 H -0.1919 1.0102 0.7826 0.103 Uiso 1 1 calc R . .
H5B_22 H -0.0792 1.0330 0.7524 0.103 Uiso 1 1 calc R . .
C6_22 C 0.0276(18) 0.9508(11) 0.8156(11) 0.062(5) Uani 1 1 d DU . .
O6_22 O 0.1214(12) 0.9635(8) 0.7969(6) 0.070(4) Uani 1 1 d U . .
N1_23 N 0.0092(13) 0.9644(9) 0.8706(8) 0.059(4) Uani 1 1 d DU . .
H1_23 H -0.0576 0.9556 0.8835 0.071 Uiso 1 1 calc R . .
C1_23 C 0.0957(18) 0.9926(11) 0.9083(9) 0.065(4) Uani 1 1 d DU . .
C2_23 C 0.127(2) 1.0684(10) 0.8937(10) 0.080(5) Uani 1 1 d DU . .
H2A_23 H 0.2096 1.0728 0.8916 0.096 Uiso 1 1 calc R . .
H2B_23 H 0.0911 1.0814 0.8565 0.096 Uiso 1 1 calc R . .
C3_23 C 0.085(2) 1.1164(13) 0.9400(12) 0.118(7) Uani 1 1 d DU . .
H3_23 H 0.1324 1.1591 0.9450 0.142 Uiso 1 1 calc R . .
O3_23 O -0.032(2) 1.1326(14) 0.9296(13) 0.169(9) Uani 1 1 d DU . .
C7_23 C -0.049(4) 1.183(3) 0.884(2) 0.213(18) Uani 1 1 d DU . .
H7A_23 H -0.1302 1.1936 0.8785 0.320 Uiso 1 1 calc R . .
H7B_23 H -0.0214 1.1642 0.8490 0.320 Uiso 1 1 calc R . .
H7C_23 H -0.0083 1.2259 0.8941 0.320 Uiso 1 1 calc R . .
C4_23 C 0.092(3) 1.0697(14) 0.9921(11) 0.134(8) Uani 1 1 d DU . .
H4A_23 H 0.0435 1.0870 1.0217 0.160 Uiso 1 1 calc R . .
H4B_23 H 0.1711 1.0666 1.0080 0.160 Uiso 1 1 calc R . .
C5_23 C 0.051(2) 0.9994(12) 0.9691(9) 0.081(6) Uani 1 1 d DU . .
H5A_23 H -0.0323 0.9974 0.9677 0.097 Uiso 1 1 calc R . .
H5B_23 H 0.0811 0.9613 0.9936 0.097 Uiso 1 1 calc R . .
C6_23 C 0.1996(18) 0.9480(13) 0.9120(9) 0.060(5) Uani 1 1 d DU . .
O6_23 O 0.2970(12) 0.9714(8) 0.9240(7) 0.073(4) Uani 1 1 d U . .
N1_24 N 0.1853(14) 0.8786(10) 0.9064(7) 0.062(4) Uani 1 1 d DU . .
H1_24 H 0.1169 0.8630 0.8980 0.074 Uiso 1 1 calc R . .
C1_24 C 0.2779(18) 0.8275(11) 0.9135(9) 0.069(4) Uani 1 1 d DU . .
C2_24 C 0.3290(17) 0.8295(13) 0.9750(8) 0.077(5) Uani 1 1 d DU . .
H2A_24 H 0.4056 0.8089 0.9771 0.092 Uiso 1 1 calc R . .
H2B_24 H 0.3339 0.8778 0.9891 0.092 Uiso 1 1 calc R . .
C3_24 C 0.2476(19) 0.7864(12) 1.0099(9) 0.084(5) Uani 1 1 d DU . .
H3_24 H 0.2915 0.7547 1.0363 0.101 Uiso 1 1 calc R . .
O3_24 O 0.1746(15) 0.8309(11) 1.0416(8) 0.110(6) Uani 1 1 d DU . .
C7_24 C 0.237(3) 0.856(2) 1.0922(13) 0.163(14) Uani 1 1 d DU . .
H7A_24 H 0.1877 0.8859 1.1138 0.244 Uiso 1 1 calc R . .
H7B_24 H 0.3027 0.8826 1.0812 0.244 Uiso 1 1 calc R . .
H7C_24 H 0.2618 0.8165 1.1157 0.244 Uiso 1 1 calc R . .
C4_24 C 0.173(2) 0.7445(15) 0.9692(9) 0.099(7) Uani 1 1 d DU . .
H4A_24 H 0.0944 0.7621 0.9680 0.119 Uiso 1 1 calc R . .
H4B_24 H 0.1728 0.6949 0.9802 0.119 Uiso 1 1 calc R . .
C5_24 C 0.2259(19) 0.7543(10) 0.9114(9) 0.074(5) Uani 1 1 d DU . .
H5A_24 H 0.2847 0.7188 0.9058 0.089 Uiso 1 1 calc R . .
H5B_24 H 0.1676 0.7506 0.8801 0.089 Uiso 1 1 calc R . .
C6_24 C 0.3665(19) 0.8367(13) 0.8702(10) 0.066(5) Uani 1 1 d DU . .
O6_24 O 0.4588(12) 0.8080(9) 0.8762(7) 0.084(5) Uani 1 1 d U . .
N1_25 N 0.3375(15) 0.8721(10) 0.8239(8) 0.071(5) Uani 1 1 d DU . .
H1_25 H 0.2671 0.8860 0.8186 0.085 Uiso 1 1 calc R . .
C1_25 C 0.4207(19) 0.8897(12) 0.7800(10) 0.084(5) Uani 1 1 d DU . .
C2_25 C 0.465(2) 0.8245(13) 0.7519(9) 0.100(7) Uani 1 1 d DU . .
H2A_25 H 0.5449 0.8166 0.7641 0.120 Uiso 1 1 calc R . .
H2B_25 H 0.4205 0.7835 0.7628 0.120 Uiso 1 1 calc R . .
C3_25 C 0.454(2) 0.8348(13) 0.6888(10) 0.096(6) Uani 1 1 d DU . .
H3_25 H 0.5293 0.8428 0.6729 0.115 Uiso 1 1 calc R . .
O3_25 O 0.399(2) 0.7744(13) 0.6630(9) 0.154(8) Uani 1 1 d DU . .
C7_25 C 0.406(4) 0.771(2) 0.6016(11) 0.169(14) Uani 1 1 d DU . .
H7A_25 H 0.3674 0.7288 0.5874 0.253 Uiso 1 1 calc R . .
H7B_25 H 0.4852 0.7693 0.5920 0.253 Uiso 1 1 calc R . .
H7C_25 H 0.3695 0.8117 0.5843 0.253 Uiso 1 1 calc R . .
C4_25 C 0.380(4) 0.8961(19) 0.6794(12) 0.191(13) Uani 1 1 d DU . .
H4A_25 H 0.4182 0.9300 0.6554 0.229 Uiso 1 1 calc R . .
H4B_25 H 0.3091 0.8816 0.6589 0.229 Uiso 1 1 calc R . .
C5_25 C 0.353(2) 0.9296(15) 0.7322(9) 0.097(7) Uani 1 1 d DU . .
H5A_25 H 0.2709 0.9267 0.7379 0.116 Uiso 1 1 calc R . .
H5B_25 H 0.3753 0.9791 0.7320 0.116 Uiso 1 1 calc R . .
C6_25 C 0.511(2) 0.9346(15) 0.8069(12) 0.085(6) Uani 1 1 d DU . .
O6_25 O 0.6053(13) 0.9357(11) 0.7858(8) 0.100(6) Uani 1 1 d U . .
N1_26 N 0.4825(16) 0.9817(11) 0.8441(10) 0.085(6) Uani 1 1 d DU . .
H1_26 H 0.4177 0.9767 0.8601 0.103 Uiso 1 1 calc R . .
C1_26 C 0.5525(18) 1.0417(13) 0.8604(12) 0.093(5) Uani 1 1 d DU . .
C2_26 C 0.486(2) 1.0933(15) 0.8964(13) 0.124(7) Uani 1 1 d DU . .
H2A_26 H 0.4528 1.1307 0.8723 0.149 Uiso 1 1 calc R . .
H2B_26 H 0.4252 1.0692 0.9155 0.149 Uiso 1 1 calc R . .
C3_26 C 0.571(2) 1.1227(18) 0.9392(14) 0.151(9) Uani 1 1 d DU A .
H3_26 H 0.5842 1.1726 0.9298 0.181 Uiso 1 1 calc R . .
O3_26 O 0.542(3) 1.118(2) 0.9965(13) 0.200(10) Uani 1 1 d DU . .
C7_26 C 0.509(11) 1.048(4) 1.013(4) 0.21(3) Uani 0.42(5) 1 d PDU A 1
H7A_26 H 0.4864 1.0488 1.0519 0.309 Uiso 0.42(5) 1 calc PR A 1
H7B_26 H 0.5731 1.0168 1.0091 0.309 Uiso 0.42(5) 1 calc PR A 1
H7C_26 H 0.4457 1.0329 0.9877 0.309 Uiso 0.42(5) 1 calc PR A 1
C7'_26 C 0.442(5) 1.158(5) 1.011(3) 0.16(2) Uani 0.58(5) 1 d PU A 2
H7D_26 H 0.4285 1.1504 1.0512 0.235 Uiso 0.58(5) 1 calc PR A 2
H7E_26 H 0.3770 1.1418 0.9877 0.235 Uiso 0.58(5) 1 calc PR A 2
H7F_26 H 0.4551 1.2071 1.0042 0.235 Uiso 0.58(5) 1 calc PR A 2
C4_26 C 0.683(2) 1.0848(17) 0.9385(16) 0.141(10) Uani 1 1 d DU . .
H4A_26 H 0.7068 1.0677 0.9768 0.170 Uiso 1 1 calc R A .
H4B_26 H 0.7430 1.1156 0.9249 0.170 Uiso 1 1 calc R . .
C5_26 C 0.661(2) 1.0240(15) 0.8974(12) 0.117(7) Uani 1 1 d DU A .
H5A_26 H 0.6495 0.9806 0.9188 0.140 Uiso 1 1 calc R . .
H5B_26 H 0.7255 1.0176 0.8732 0.140 Uiso 1 1 calc R . .
C6_26 C 0.585(3) 1.0813(16) 0.8072(15) 0.120(8) Uani 1 1 d DU . .
O6_26 O 0.672(2) 1.1141(14) 0.8067(13) 0.164(9) Uani 1 1 d U . .
O8_26 O 0.5025(18) 1.0771(13) 0.7649(12) 0.141(8) Uani 1 1 d U . .
C8_26 C 0.527(3) 1.113(2) 0.7153(19) 0.174(14) Uani 1 1 d U . .
H8A_26 H 0.4654 1.1064 0.6866 0.262 Uiso 1 1 calc R . .
H8B_26 H 0.5976 1.0962 0.7010 0.262 Uiso 1 1 calc R . .
H8C_26 H 0.5340 1.1631 0.7239 0.262 Uiso 1 1 calc R . .

loop_
_atom_site_aniso_label
_atom_site_aniso_U_11
_atom_site_aniso_U_22
_atom_site_aniso_U_33
_atom_site_aniso_U_23
_atom_site_aniso_U_13
_atom_site_aniso_U_12
C1_10 0.075(15) 0.109(13) 0.097(10) -0.017(9) -0.004(12) -0.040(12)
C2_10 0.18(3) 0.18(2) 0.128(16) 0.003(14) 0.056(19) 0.01(2)
C3_10 0.22(3) 0.22(2) 0.135(16) 0.021(16) 0.07(2) 0.00(2)
C4_10 0.14(2) 0.21(2) 0.124(17) 0.023(17) -0.002(17) -0.02(2)
C5_10 0.17(3) 0.160(18) 0.146(19) 0.034(14) 0.02(2) -0.01(2)
C6_10 0.14(2) 0.162(18) 0.134(17) 0.031(14) 0.016(18) 0.04(2)
C7_10 0.101(18) 0.103(15) 0.094(11) -0.022(6) -0.003(13) -0.019(14)
O7_10 0.067(8) 0.074(10) 0.095(9) -0.012(8) -0.013(8) -0.006(9)
C8_10 0.048(8) 0.049(14) 0.081(15) 0.003(12) 0.000(9) 0.001(10)
O8_10 0.063(7) 0.097(12) 0.082(11) -0.013(10) 0.008(9) 0.017(10)
N1_11 0.035(9) 0.060(11) 0.085(14) -0.002(9) 0.011(8) -0.003(7)
C1_11 0.039(8) 0.057(10) 0.087(13) -0.003(6) 0.017(8) -0.009(5)
C2_11 0.090(13) 0.067(12) 0.118(14) 0.020(10) 0.009(10) -0.024(8)
C3_11 0.120(19) 0.058(12) 0.203(16) 0.022(13) -0.016(10) -0.014(10)
O3_11 0.144(16) 0.152(18) 0.253(17) 0.048(16) -0.073(15) -0.013(15)
C7_11 0.17(3) 0.18(3) 0.19(3) 0.04(2) -0.010(19) 0.03(2)
C4_11 0.14(2) 0.075(16) 0.242(16) -0.005(15) 0.031(14) 0.038(14)
C5_11 0.058(13) 0.084(14) 0.120(12) -0.034(8) 0.015(11) 0.002(9)
C6_11 0.046(7) 0.060(13) 0.075(14) -0.015(9) 0.002(9) -0.007(7)
O6_11 0.045(6) 0.063(9) 0.092(10) -0.013(8) 0.003(8) -0.006(7)
N1_12 0.045(9) 0.060(11) 0.075(11) 0.008(9) -0.004(8) -0.021(8)
C1_12 0.055(11) 0.074(13) 0.101(10) 0.013(8) -0.013(6) -0.011(7)
C2_12 0.069(12) 0.122(16) 0.082(10) 0.022(9) -0.015(7) -0.017(10)
C3_12 0.075(14) 0.114(13) 0.095(11) 0.031(11) -0.008(10) -0.018(8)
O3_12 0.108(11) 0.090(10) 0.119(13) -0.003(10) 0.021(10) -0.014(8)
C7_12 0.23(3) 0.122(16) 0.18(3) -0.05(2) 0.03(2) -0.047(15)
C4_12 0.110(17) 0.086(9) 0.133(15) 0.022(11) 0.028(14) -0.003(10)
C5_12 0.075(14) 0.087(11) 0.106(13) 0.037(8) -0.004(11) -0.004(10)
C6_12 0.063(10) 0.064(14) 0.098(14) 0.025(12) -0.009(8) -0.001(10)
O6_12 0.057(8) 0.090(11) 0.133(14) 0.041(10) -0.006(9) -0.002(9)
N1_13 0.054(11) 0.056(12) 0.135(15) -0.015(12) 0.001(10) 0.010(9)
C1_13 0.060(9) 0.088(9) 0.137(13) -0.030(12) -0.008(9) 0.029(8)
C2_13 0.107(15) 0.083(10) 0.23(2) -0.047(12) 0.022(14) 0.033(9)
C3_13 0.122(19) 0.116(12) 0.30(2) -0.107(13) 0.029(13) 0.009(13)
O3_13 0.161(18) 0.32(3) 0.26(2) -0.05(2) 0.004(18) -0.07(2)
C7_13 0.13(2) 0.21(3) 0.26(2) -0.07(3) 0.01(2) 0.02(2)
C4_13 0.18(2) 0.22(2) 0.215(19) -0.083(15) -0.037(17) -0.053(19)
C5_13 0.103(18) 0.157(15) 0.137(12) -0.057(14) -0.024(12) 0.007(15)
C6_13 0.056(9) 0.105(15) 0.092(16) -0.010(15) 0.002(10) 0.026(7)
O6_13 0.065(8) 0.097(12) 0.097(11) -0.013(10) 0.008(9) 0.028(9)
N1_14 0.045(9) 0.074(11) 0.090(14) -0.008(11) 0.007(9) 0.013(8)
C1_14 0.053(10) 0.084(9) 0.109(12) 0.005(10) 0.019(8) 0.006(7)
C2_14 0.071(15) 0.161(16) 0.122(11) 0.032(12) 0.028(10) 0.009(12)
C3_14 0.16(2) 0.156(18) 0.160(12) 0.066(15) 0.014(11) -0.015(18)
O3_14 0.21(2) 0.26(3) 0.178(13) 0.061(17) -0.004(13) 0.10(2)
C7_14 0.23(3) 0.28(4) 0.149(13) -0.03(3) 0.003(18) 0.04(3)
C4_14 0.15(2) 0.117(17) 0.180(15) 0.031(14) -0.024(15) 0.029(16)
C5_14 0.070(15) 0.067(10) 0.152(13) 0.014(11) 0.006(12) 0.005(9)
C6_14 0.052(9) 0.053(13) 0.114(13) -0.013(12) 0.010(9) -0.003(9)
O7_14 0.050(7) 0.089(11) 0.131(13) 0.010(11) 0.019(9) 0.000(9)
N1_15 0.054(10) 0.064(12) 0.090(12) 0.012(10) -0.003(8) -0.009(9)
C1_15 0.069(12) 0.067(12) 0.097(11) 0.006(8) -0.020(6) -0.013(6)
C2_15 0.110(14) 0.092(12) 0.102(16) -0.024(11) -0.015(9) -0.023(9)
C3_15 0.111(18) 0.142(12) 0.097(17) -0.030(12) -0.026(11) 0.005(9)
O3_15 0.18(2) 0.162(14) 0.146(17) -0.020(13) -0.015(15) 0.053(13)
C7_15 0.31(4) 0.177(11) 0.26(4) -0.05(2) 0.00(3) 0.08(2)
C4_15 0.144(19) 0.191(15) 0.119(17) -0.011(15) 0.022(15) -0.018(15)
C5_15 0.094(15) 0.129(13) 0.088(13) 0.022(11) -0.028(10) -0.027(12)
C6_15 0.085(12) 0.057(12) 0.106(17) 0.012(11) -0.033(10) 0.001(10)
O6_15 0.094(11) 0.113(14) 0.186(18) -0.046(14) -0.066(12) 0.022(10)
N1_16 0.066(12) 0.060(10) 0.119(17) -0.001(8) -0.025(11) -0.001(9)
C1_16 0.068(11) 0.063(12) 0.108(10) 0.003(6) -0.014(7) -0.002(8)
C2_16 0.077(10) 0.079(14) 0.102(12) -0.008(10) -0.013(9) 0.003(9)
C3_16 0.092(14) 0.085(14) 0.103(13) -0.001(10) 0.002(11) 0.009(9)
O3_16 0.110(13) 0.138(15) 0.099(11) -0.019(10) 0.007(10) 0.015(11)
C7_16 0.14(2) 0.13(2) 0.135(19) -0.039(15) 0.028(18) 0.001(16)
C4_16 0.126(14) 0.16(2) 0.20(2) -0.059(17) 0.055(14) -0.037(14)
C5_16 0.085(11) 0.102(16) 0.143(15) -0.004(10) 0.008(11) -0.012(10)
C6_16 0.101(13) 0.071(13) 0.105(12) -0.002(10) -0.021(8) 0.016(13)
O6_16 0.135(13) 0.116(15) 0.131(14) 0.002(12) -0.022(11) 0.062(12)
O8_16 0.134(13) 0.089(12) 0.112(12) 0.019(10) 0.003(9) 0.026(12)
C8_16 0.22(3) 0.12(2) 0.124(19) 0.037(15) 0.010(16) 0.03(2)
C1_20 0.13(2) 0.110(16) 0.119(12) -0.017(11) 0.023(13) -0.024(14)
C2_20 0.14(2) 0.19(2) 0.120(17) 0.001(15) 0.027(16) 0.013(18)
C3_20 0.18(3) 0.22(3) 0.124(18) 0.010(17) 0.036(19) -0.01(2)
C4_20 0.15(2) 0.16(2) 0.131(19) 0.013(16) 0.007(15) -0.089(17)
C5_20 0.17(3) 0.16(2) 0.16(2) 0.034(15) 0.007(19) -0.028(18)
C6_20 0.21(3) 0.13(2) 0.16(2) 0.013(15) 0.05(2) 0.003(18)
C7_20 0.17(2) 0.098(17) 0.116(14) -0.021(8) 0.036(15) -0.007(17)
O7_20 0.140(13) 0.086(13) 0.125(12) -0.027(10) 0.057(12) -0.031(13)
C8_20 0.094(13) 0.062(15) 0.089(17) 0.004(13) 0.016(11) -0.023(14)
O8_20 0.108(11) 0.080(12) 0.091(12) -0.004(10) -0.011(11) -0.025(11)
N1_21 0.054(10) 0.079(13) 0.066(12) 0.009(9) 0.001(8) -0.003(8)
C1_21 0.048(9) 0.076(9) 0.069(12) 0.000(6) -0.007(7) -0.006(5)
C2_21 0.082(14) 0.075(9) 0.107(11) 0.012(8) -0.007(11) 0.006(8)
C3_21 0.084(15) 0.088(10) 0.171(16) -0.018(9) -0.010(15) 0.017(10)
O3_21 0.19(2) 0.099(12) 0.209(19) 0.019(12) -0.040(16) -0.045(13)
C7_21 0.25(3) 0.099(14) 0.27(3) 0.001(19) -0.04(3) -0.031(19)
C4_21 0.089(17) 0.112(15) 0.136(11) -0.042(10) 0.017(15) 0.002(11)
C5_21 0.067(14) 0.082(13) 0.100(13) -0.022(9) -0.012(10) -0.014(8)
C6_21 0.046(7) 0.061(13) 0.092(15) -0.010(10) 0.003(9) -0.003(8)
O6_21 0.043(7) 0.083(11) 0.103(11) -0.003(9) -0.009(8) -0.004(8)
N1_22 0.044(10) 0.078(12) 0.075(11) 0.005(9) -0.002(8) -0.002(8)
C1_22 0.047(9) 0.076(12) 0.094(10) 0.001(8) 0.017(6) 0.005(7)
C2_22 0.091(12) 0.113(16) 0.089(11) -0.007(11) 0.025(8) -0.009(10)
C3_22 0.115(16) 0.148(16) 0.083(11) 0.020(12) 0.018(11) -0.018(10)
O3_22 0.101(12) 0.170(15) 0.137(16) -0.031(13) 0.013(11) -0.016(11)
C7_22 0.13(2) 0.132(17) 0.16(2) 0.000(16) 0.025(19) 0.007(15)
C4_22 0.126(18) 0.145(12) 0.119(17) 0.026(12) -0.025(14) -0.002(12)
C5_22 0.058(13) 0.108(11) 0.093(13) 0.035(8) 0.014(10) 0.013(10)
C6_22 0.046(8) 0.050(13) 0.091(14) 0.015(11) 0.017(6) 0.004(9)
O6_22 0.051(7) 0.077(10) 0.083(10) 0.023(9) 0.015(7) -0.004(8)
N1_23 0.033(8) 0.057(10) 0.088(12) 0.010(10) 0.014(8) -0.006(8)
C1_23 0.058(8) 0.059(7) 0.077(10) 0.009(8) 0.003(8) -0.005(7)
C2_23 0.075(13) 0.058(8) 0.108(12) 0.001(8) 0.010(11) -0.016(7)
C3_23 0.127(13) 0.074(9) 0.157(17) -0.032(9) 0.044(15) -0.036(14)
O3_23 0.148(13) 0.135(17) 0.23(2) 0.019(14) 0.090(14) 0.036(14)
C7_23 0.19(3) 0.18(3) 0.27(3) 0.06(2) 0.04(2) 0.02(2)
C4_23 0.16(2) 0.128(16) 0.116(12) -0.042(9) 0.032(16) -0.041(15)
C5_23 0.072(14) 0.084(11) 0.088(10) 0.000(9) 0.018(10) 0.002(10)
C6_23 0.049(8) 0.074(12) 0.056(12) 0.008(12) 0.001(9) -0.006(6)
O6_23 0.055(7) 0.069(10) 0.094(11) -0.011(9) -0.002(8) -0.012(7)
N1_24 0.040(9) 0.063(10) 0.081(12) 0.013(10) -0.002(7) -0.010(7)
C1_24 0.047(10) 0.069(9) 0.089(8) 0.016(10) -0.006(6) -0.003(6)
C2_24 0.067(11) 0.074(14) 0.089(8) 0.023(9) -0.011(6) -0.001(8)
C3_24 0.079(15) 0.081(15) 0.093(8) 0.022(8) 0.001(8) -0.002(8)
O3_24 0.103(12) 0.111(13) 0.120(12) 0.003(9) 0.022(9) -0.002(10)
C7_24 0.18(3) 0.18(3) 0.127(19) -0.037(17) 0.021(15) -0.02(2)
C4_24 0.101(16) 0.103(14) 0.095(12) 0.017(9) 0.008(10) -0.031(11)
C5_24 0.058(13) 0.066(8) 0.098(9) 0.014(10) 0.007(10) -0.001(8)
C6_24 0.044(10) 0.065(14) 0.089(10) 0.009(12) -0.007(8) -0.001(8)
O6_24 0.043(8) 0.089(12) 0.118(12) 0.019(10) -0.006(8) 0.005(8)
N1_25 0.050(10) 0.071(13) 0.091(12) 0.017(10) 0.003(8) 0.004(9)
C1_25 0.056(11) 0.086(13) 0.109(10) 0.025(8) 0.015(6) 0.013(8)
C2_25 0.091(16) 0.106(13) 0.106(10) 0.011(9) 0.024(11) 0.019(11)
C3_25 0.059(14) 0.124(14) 0.106(9) 0.018(10) 0.018(12) 0.002(9)
O3_25 0.150(17) 0.177(15) 0.136(12) -0.013(14) 0.014(14) -0.053(14)
C7_25 0.20(3) 0.18(3) 0.129(12) -0.012(16) -0.03(2) 0.02(2)
C4_25 0.26(3) 0.206(17) 0.110(10) 0.016(14) 0.005(17) 0.13(2)
C5_25 0.072(14) 0.119(16) 0.100(12) 0.035(10) 0.019(10) 0.018(12)
C6_25 0.060(11) 0.082(14) 0.114(18) 0.037(11) 0.019(9) 0.003(10)
O6_25 0.057(8) 0.123(14) 0.122(13) 0.039(12) 0.018(9) 0.005(9)
N1_26 0.058(12) 0.075(12) 0.124(18) 0.027(10) 0.007(11) -0.008(9)
C1_26 0.052(11) 0.072(14) 0.156(11) 0.024(8) 0.010(8) -0.008(7)
C2_26 0.074(12) 0.090(15) 0.209(16) -0.010(14) 0.026(11) -0.019(11)
C3_26 0.115(16) 0.135(18) 0.201(17) -0.030(14) 0.004(15) -0.002(13)
O3_26 0.16(2) 0.24(2) 0.198(13) 0.008(19) 0.004(15) 0.029(18)
C7_26 0.20(4) 0.22(3) 0.19(4) 0.00(3) 0.00(3) 0.01(3)
C7'_26 0.11(3) 0.21(4) 0.15(3) 0.01(3) 0.00(2) -0.01(2)
C4_26 0.108(12) 0.105(18) 0.21(2) -0.019(16) -0.019(11) -0.010(14)
C5_26 0.081(13) 0.101(16) 0.166(17) -0.001(11) -0.020(12) -0.006(10)
C6_26 0.084(15) 0.092(18) 0.185(13) 0.050(13) 0.019(9) -0.018(12)
O6_26 0.115(14) 0.137(17) 0.24(2) 0.073(16) 0.024(13) -0.053(12)
O8_26 0.094(13) 0.139(16) 0.190(14) 0.091(14) 0.007(10) -0.004(12)
C8_26 0.14(2) 0.18(3) 0.198(18) 0.10(2) 0.036(16) 0.00(2)

loop_
_atom_type_symbol
_atom_type_description
_atom_type_scat_dispersion_real
_atom_type_scat_dispersion_imag
_atom_type_scat_source
C C 0.0033 0.0016 'International Tables Vol C Tables 4.2.6.8 and 6.1.1.4'
H H 0.0000 0.0000 'International Tables Vol C Tables 4.2.6.8 and 6.1.1.4'
N N 0.0061 0.0033 'International Tables Vol C Tables 4.2.6.8 and 6.1.1.4'
O O 0.0106 0.0060 'International Tables Vol C Tables 4.2.6.8 and 6.1.1.4'

loop_
_geom_angle_atom_site_label_1
_geom_angle_atom_site_label_2
_geom_angle_atom_site_label_3
_geom_angle
C2_10 C1_10 C6_10 120.0
C2_10 C1_10 C7_10 115(2)
C6_10 C1_10 C7_10 125(2)
C3_10 C2_10 C1_10 120.0
C3_10 C2_10 H2_10 120.0
C1_10 C2_10 H2_10 120.0
C2_10 C3_10 C4_10 120.0
C2_10 C3_10 H3_10 120.0
C4_10 C3_10 H3_10 120.0
C5_10 C4_10 C3_10 120.0
C5_10 C4_10 H4_10 120.0
C3_10 C4_10 H4_10 120.0
C6_10 C5_10 C4_10 120.0
C6_10 C5_10 H5_10 120.0
C4_10 C5_10 H5_10 120.0
C5_10 C6_10 C1_10 120.0
C5_10 C6_10 H6_10 120.0
C1_10 C6_10 H6_10 120.0
C1_10 C7_10 O7_10 111(2)
C1_10 C7_10 H7A_10 109.4
O7_10 C7_10 H7A_10 109.4
C1_10 C7_10 H7B_10 109.4
O7_10 C7_10 H7B_10 109.4
H7A_10 C7_10 H7B_10 108.0
C8_10 O7_10 C7_10 114(2)
O8_10 C8_10 N1_11 125(2)
O8_10 C8_10 O7_10 125(2)
N1_11 C8_10 O7_10 110(2)
C8_10 N1_11 C1_11 121.1(18)
C8_10 N1_11 H1_11 119.4
C1_11 N1_11 H1_11 119.4
N1_11 C1_11 C6_11 111.3(16)
N1_11 C1_11 C5_11 110.5(16)
C6_11 C1_11 C5_11 111.0(17)
N1_11 C1_11 C2_11 110.8(17)
C6_11 C1_11 C2_11 112.2(16)
C5_11 C1_11 C2_11 100.5(18)
C3_11 C2_11 C1_11 106.9(18)
C3_11 C2_11 H2A_11 110.3
C1_11 C2_11 H2A_11 110.3
C3_11 C2_11 H2B_11 110.3
C1_11 C2_11 H2B_11 110.3
H2A_11 C2_11 H2B_11 108.6
O3_11 C3_11 C4_11 108(2)
O3_11 C3_11 C2_11 107(2)
C4_11 C3_11 C2_11 105(2)
O3_11 C3_11 H3_11 112.4
C4_11 C3_11 H3_11 112.4
C2_11 C3_11 H3_11 112.4
C7_11 O3_11 C3_11 117(3)
O3_11 C7_11 H7A_11 109.5
O3_11 C7_11 H7B_11 109.5
H7A_11 C7_11 H7B_11 109.5
O3_11 C7_11 H7C_11 109.5
H7A_11 C7_11 H7C_11 109.5
H7B_11 C7_11 H7C_11 109.5
C3_11 C4_11 C5_11 107(2)
C3_11 C4_11 H4A_11 110.3
C5_11 C4_11 H4A_11 110.3
C3_11 C4_11 H4B_11 110.3
C5_11 C4_11 H4B_11 110.3
H4A_11 C4_11 H4B_11 108.5
C1_11 C5_11 C4_11 104.3(19)
C1_11 C5_11 H5A_11 110.9
C4_11 C5_11 H5A_11 110.9
C1_11 C5_11 H5B_11 110.9
C4_11 C5_11 H5B_11 110.9
H5A_11 C5_11 H5B_11 108.9
O6_11 C6_11 N1_12 121.3(19)
O6_11 C6_11 C1_11 124(2)
N1_12 C6_11 C1_11 114.8(18)
C6_11 N1_12 C1_12 120.0(16)
C6_11 N1_12 H1_12 120.0
C1_12 N1_12 H1_12 120.0
N1_12 C1_12 C6_12 110.6(18)
N1_12 C1_12 C2_12 113.0(19)
C6_12 C1_12 C2_12 113.4(18)
N1_12 C1_12 C5_12 109.2(16)
C6_12 C1_12 C5_12 107.6(19)
C2_12 C1_12 C5_12 102.5(19)
C3_12 C2_12 C1_12 106.5(18)
C3_12 C2_12 H2A_12 110.4
C1_12 C2_12 H2A_12 110.4
C3_12 C2_12 H2B_12 110.4
C1_12 C2_12 H2B_12 110.4
H2A_12 C2_12 H2B_12 108.6
O3_12 C3_12 C2_12 112.9(19)
O3_12 C3_12 C4_12 105.4(18)
C2_12 C3_12 C4_12 105(2)
O3_12 C3_12 H3_12 111.1
C2_12 C3_12 H3_12 111.1
C4_12 C3_12 H3_12 111.1
C3_12 O3_12 C7_12 114(2)
O3_12 C7_12 H7A_12 109.5
O3_12 C7_12 H7B_12 109.5
H7A_12 C7_12 H7B_12 109.5
O3_12 C7_12 H7C_12 109.5
H7A_12 C7_12 H7C_12 109.5
H7B_12 C7_12 H7C_12 109.5
C5_12 C4_12 C3_12 107.8(19)
C5_12 C4_12 H4A_12 110.2
C3_12 C4_12 H4A_12 110.2
C5_12 C4_12 H4B_12 110.2
C3_12 C4_12 H4B_12 110.2
H4A_12 C4_12 H4B_12 108.5
C4_12 C5_12 C1_12 106.0(19)
C4_12 C5_12 H5A_12 110.5
C1_12 C5_12 H5A_12 110.5
C4_12 C5_12 H5B_12 110.5
C1_12 C5_12 H5B_12 110.5
H5A_12 C5_12 H5B_12 108.7
O6_12 C6_12 N1_13 121(2)
O6_12 C6_12 C1_12 122(2)
N1_13 C6_12 C1_12 117(2)
C6_12 N1_13 C1_13 122.4(19)
C6_12 N1_13 H1_13 118.8
C1_13 N1_13 H1_13 118.8
N1_13 C1_13 C6_13 111.0(19)
N1_13 C1_13 C2_13 110(2)
C6_13 C1_13 C2_13 113.0(19)
N1_13 C1_13 C5_13 109.5(19)
C6_13 C1_13 C5_13 108(2)
C2_13 C1_13 C5_13 105(2)
C3_13 C2_13 C1_13 101(2)
C3_13 C2_13 H2A_13 111.6
C1_13 C2_13 H2A_13 111.6
C3_13 C2_13 H2B_13 111.6
C1_13 C2_13 H2B_13 111.6
H2A_13 C2_13 H2B_13 109.4
O3_13 C3_13 C4_13 105(3)
O3_13 C3_13 C2_13 119(3)
C4_13 C3_13 C2_13 111(2)
O3_13 C3_13 H3_13 107.0
C4_13 C3_13 H3_13 107.0
C2_13 C3_13 H3_13 107.0
C3_13 O3_13 C7_13 117(3)
O3_13 C7_13 H7A_13 109.5
O3_13 C7_13 H7B_13 109.5
H7A_13 C7_13 H7B_13 109.5
O3_13 C7_13 H7C_13 109.5
H7A_13 C7_13 H7C_13 109.5
H7B_13 C7_13 H7C_13 109.5
C5_13 C4_13 C3_13 105(2)
C5_13 C4_13 H4A_13 110.7
C3_13 C4_13 H4A_13 110.7
C5_13 C4_13 H4B_13 110.7
C3_13 C4_13 H4B_13 110.7
H4A_13 C4_13 H4B_13 108.8
C4_13 C5_13 C1_13 107(2)
C4_13 C5_13 H5A_13 110.4
C1_13 C5_13 H5A_13 110.4
C4_13 C5_13 H5B_13 110.4
C1_13 C5_13 H5B_13 110.4
H5A_13 C5_13 H5B_13 108.6
O6_13 C6_13 N1_14 123(2)
O6_13 C6_13 C1_13 121(2)
N1_14 C6_13 C1_13 115(2)
C6_13 N1_14 C1_14 121.9(19)
C6_13 N1_14 H1_14 119.1
C1_14 N1_14 H1_14 119.1
N1_14 C1_14 C2_14 114(2)
N1_14 C1_14 C6_14 110.7(19)
C2_14 C1_14 C6_14 111.3(19)
N1_14 C1_14 C5_14 108.6(17)
C2_14 C1_14 C5_14 106(2)
C6_14 C1_14 C5_14 105.7(19)
C3_14 C2_14 C1_14 104(2)
C3_14 C2_14 H2A_14 111.0
C1_14 C2_14 H2A_14 111.0
C3_14 C2_14 H2B_14 111.0
C1_14 C2_14 H2B_14 111.0
H2A_14 C2_14 H2B_14 109.0
O3_14 C3_14 C2_14 113(3)
O3_14 C3_14 C4_14 103(3)
C2_14 C3_14 C4_14 110(2)
O3_14 C3_14 H3_14 109.9
C2_14 C3_14 H3_14 109.9
C4_14 C3_14 H3_14 109.9
C7_14 O3_14 C3_14 110(3)
O3_14 C7_14 H7A_14 109.5
O3_14 C7_14 H7B_14 109.5
H7A_14 C7_14 H7B_14 109.5
O3_14 C7_14 H7C_14 109.5
H7A_14 C7_14 H7C_14 109.5
H7B_14 C7_14 H7C_14 109.5
C5_14 C4_14 C3_14 101(2)
C5_14 C4_14 H4A_14 111.6
C3_14 C4_14 H4A_14 111.6
C5_14 C4_14 H4B_14 111.6
C3_14 C4_14 H4B_14 111.6
H4A_14 C4_14 H4B_14 109.4
C4_14 C5_14 C1_14 106(2)
C4_14 C5_14 H5A_14 110.5
C1_14 C5_14 H5A_14 110.5
C4_14 C5_14 H5B_14 110.5
C1_14 C5_14 H5B_14 110.5
H5A_14 C5_14 H5B_14 108.7
O7_14 C6_14 N1_15 124(2)
O7_14 C6_14 C1_14 119(2)
N1_15 C6_14 C1_14 117(2)
C6_14 N1_15 C1_15 121.5(18)
C6_14 N1_15 H1_15 119.2
C1_15 N1_15 H1_15 119.2
N1_15 C1_15 C6_15 111.5(19)
N1_15 C1_15 C2_15 112.1(19)
C6_15 C1_15 C2_15 114.5(19)
N1_15 C1_15 C5_15 105.9(18)
C6_15 C1_15 C5_15 110.1(19)
C2_15 C1_15 C5_15 102(2)
C3_15 C2_15 C1_15 106(2)
C3_15 C2_15 H2A_15 110.5
C1_15 C2_15 H2A_15 110.5
C3_15 C2_15 H2B_15 110.5
C1_15 C2_15 H2B_15 110.5
H2A_15 C2_15 H2B_15 108.7
O3_15 C3_15 C2_15 108(2)
O3_15 C3_15 C4_15 106(2)
C2_15 C3_15 C4_15 108(2)
O3_15 C3_15 H3_15 111.5
C2_15 C3_15 H3_15 111.5
C4_15 C3_15 H3_15 111.5
C7_15 O3_15 C3_15 121(3)
O3_15 C7_15 H7A_15 109.5
O3_15 C7_15 H7B_15 109.5
H7A_15 C7_15 H7B_15 109.5
O3_15 C7_15 H7C_15 109.5
H7A_15 C7_15 H7C_15 109.5
H7B_15 C7_15 H7C_15 109.5
C3_15 C4_15 C5_15 104(2)
C3_15 C4_15 H4A_15 110.9
C5_15 C4_15 H4A_15 110.9
C3_15 C4_15 H4B_15 110.9
C5_15 C4_15 H4B_15 110.9
H4A_15 C4_15 H4B_15 108.9
C4_15 C5_15 C1_15 107(2)
C4_15 C5_15 H5A_15 110.3
C1_15 C5_15 H5A_15 110.3
C4_15 C5_15 H5B_15 110.3
C1_15 C5_15 H5B_15 110.3
H5A_15 C5_15 H5B_15 108.6
O6_15 C6_15 N1_16 122(2)
O6_15 C6_15 C1_15 120(2)
N1_16 C6_15 C1_15 118(2)
C6_15 N1_16 C1_16 122.1(19)
C6_15 N1_16 H1_16 118.9
C1_16 N1_16 H1_16 118.9
N1_16 C1_16 C2_16 111.0(18)
N1_16 C1_16 C6_16 111(2)
C2_16 C1_16 C6_16 107(2)
N1_16 C1_16 C5_16 112.6(19)
C2_16 C1_16 C5_16 101(2)
C6_16 C1_16 C5_16 113(2)
C3_16 C2_16 C1_16 105.1(18)
C3_16 C2_16 H2A_16 110.7
C1_16 C2_16 H2A_16 110.7
C3_16 C2_16 H2B_16 110.7
C1_16 C2_16 H2B_16 110.7
H2A_16 C2_16 H2B_16 108.8
O3_16 C3_16 C4_16 113(2)
O3_16 C3_16 C2_16 107.4(18)
C4_16 C3_16 C2_16 103(2)
O3_16 C3_16 H3_16 110.8
C4_16 C3_16 H3_16 110.8
C2_16 C3_16 H3_16 110.8
C3_16 O3_16 C7_16 113(2)
O3_16 C7_16 H7A_16 109.5
O3_16 C7_16 H7B_16 109.5
H7A_16 C7_16 H7B_16 109.5
O3_16 C7_16 H7C_16 109.5
H7A_16 C7_16 H7C_16 109.5
H7B_16 C7_16 H7C_16 109.5
C3_16 C4_16 C5_16 107(2)
C3_16 C4_16 H4A_16 110.3
C5_16 C4_16 H4A_16 110.3
C3_16 C4_16 H4B_16 110.3
C5_16 C4_16 H4B_16 110.3
H4A_16 C4_16 H4B_16 108.5
C4_16 C5_16 C1_16 107(2)
C4_16 C5_16 H5A_16 110.2
C1_16 C5_16 H5A_16 110.2
C4_16 C5_16 H5B_16 110.2
C1_16 C5_16 H5B_16 110.2
H5A_16 C5_16 H5B_16 108.5
O6_16 C6_16 O8_16 125(3)
O6_16 C6_16 C1_16 123(3)
O8_16 C6_16 C1_16 113(2)
C6_16 O8_16 C8_16 116(3)
O8_16 C8_16 H8A_16 109.5
O8_16 C8_16 H8B_16 109.5
H8A_16 C8_16 H8B_16 109.5
O8_16 C8_16 H8C_16 109.5
H8A_16 C8_16 H8C_16 109.5
H8B_16 C8_16 H8C_16 109.5
C2_20 C1_20 C6_20 120.0
C2_20 C1_20 C7_20 116(2)
C6_20 C1_20 C7_20 124(2)
C3_20 C2_20 C1_20 120.0
C3_20 C2_20 H2_20 120.0
C1_20 C2_20 H2_20 120.0
C2_20 C3_20 C4_20 120.0
C2_20 C3_20 H3_20 120.0
C4_20 C3_20 H3_20 120.0
C5_20 C4_20 C3_20 120.0
C5_20 C4_20 H4_20 120.0
C3_20 C4_20 H4_20 120.0
C4_20 C5_20 C6_20 120.0
C4_20 C5_20 H5_20 120.0
C6_20 C5_20 H5_20 120.0
C5_20 C6_20 C1_20 120.0
C5_20 C6_20 H6_20 120.0
C1_20 C6_20 H6_20 120.0
O7_20 C7_20 C1_20 111(3)
O7_20 C7_20 H7A_20 109.3
C1_20 C7_20 H7A_20 109.3
O7_20 C7_20 H7B_20 109.3
C1_20 C7_20 H7B_20 109.3
H7A_20 C7_20 H7B_20 108.0
C8_20 O7_20 C7_20 123(3)
O8_20 C8_20 N1_21 126(3)
O8_20 C8_20 O7_20 124(3)
N1_21 C8_20 O7_20 110(3)
C8_20 N1_21 C1_21 121(2)
C8_20 N1_21 H1_21 119.3
C1_21 N1_21 H1_21 119.3
N1_21 C1_21 C5_21 112.6(16)
N1_21 C1_21 C6_21 110.0(17)
C5_21 C1_21 C6_21 106.5(18)
N1_21 C1_21 C2_21 112.7(18)
C5_21 C1_21 C2_21 103.9(17)
C6_21 C1_21 C2_21 110.8(18)
C3_21 C2_21 C1_21 106.2(18)
C3_21 C2_21 H2A_21 110.5
C1_21 C2_21 H2A_21 110.5
C3_21 C2_21 H2B_21 110.5
C1_21 C2_21 H2B_21 110.5
H2A_21 C2_21 H2B_21 108.7
O3_21 C3_21 C4_21 110(2)
O3_21 C3_21 C2_21 104(2)
C4_21 C3_21 C2_21 107.9(19)
O3_21 C3_21 H3_21 111.4
C4_21 C3_21 H3_21 111.4
C2_21 C3_21 H3_21 111.4
C7_21 O3_21 C3_21 113(3)
O3_21 C7_21 H7A_21 109.5
O3_21 C7_21 H7B_21 109.5
H7A_21 C7_21 H7B_21 109.5
O3_21 C7_21 H7C_21 109.5
H7A_21 C7_21 H7C_21 109.5
H7B_21 C7_21 H7C_21 109.5
C3_21 C4_21 C5_21 104(2)
C3_21 C4_21 H4A_21 110.9
C5_21 C4_21 H4A_21 110.9
C3_21 C4_21 H4B_21 110.9
C5_21 C4_21 H4B_21 110.9
H4A_21 C4_21 H4B_21 108.9
C4_21 C5_21 C1_21 103.3(17)
C4_21 C5_21 H5A_21 111.1
C1_21 C5_21 H5A_21 111.1
C4_21 C5_21 H5B_21 111.1
C1_21 C5_21 H5B_21 111.1
H5A_21 C5_21 H5B_21 109.1
O6_21 C6_21 N1_22 122(2)
O6_21 C6_21 C1_21 121(2)
N1_22 C6_21 C1_21 117.6(19)
C6_21 N1_22 C1_22 120.1(18)
C6_21 N1_22 H1_22 119.9
C1_22 N1_22 H1_22 119.9
N1_22 C1_22 C6_22 111.3(17)
N1_22 C1_22 C2_22 112.3(19)
C6_22 C1_22 C2_22 112.9(18)
N1_22 C1_22 C5_22 110.3(17)
C6_22 C1_22 C5_22 107.4(17)
C2_22 C1_22 C5_22 102.2(19)
C1_22 C2_22 C3_22 104.5(19)
C1_22 C2_22 H2A_22 110.8
C3_22 C2_22 H2A_22 110.8
C1_22 C2_22 H2B_22 110.8
C3_22 C2_22 H2B_22 110.8
H2A_22 C2_22 H2B_22 108.9
O3_22 C3_22 C4_22 103(2)
O3_22 C3_22 C2_22 115(2)
C4_22 C3_22 C2_22 107(2)
O3_22 C3_22 H3_22 110.4
C4_22 C3_22 H3_22 110.5
C2_22 C3_22 H3_22 110.4
C3_22 O3_22 C7_22 114(2)
O3_22 C7_22 H7A_22 109.5
O3_22 C7_22 H7B_22 109.5
H7A_22 C7_22 H7B_22 109.5
O3_22 C7_22 H7C_22 109.5
H7A_22 C7_22 H7C_22 109.5
H7B_22 C7_22 H7C_22 109.5
C5_22 C4_22 C3_22 107(2)
C5_22 C4_22 H4A_22 110.3
C3_22 C4_22 H4A_22 110.3
C5_22 C4_22 H4B_22 110.3
C3_22 C4_22 H4B_22 110.3
H4A_22 C4_22 H4B_22 108.6
C4_22 C5_22 C1_22 108(2)
C4_22 C5_22 H5A_22 110.2
C1_22 C5_22 H5A_22 110.2
C4_22 C5_22 H5B_22 110.2
C1_22 C5_22 H5B_22 110.2
H5A_22 C5_22 H5B_22 108.5
O6_22 C6_22 N1_23 120(2)
O6_22 C6_22 C1_22 124(2)
N1_23 C6_22 C1_22 116.5(19)
C6_22 N1_23 C1_23 121.7(17)
C6_22 N1_23 H1_23 119.1
C1_23 N1_23 H1_23 119.1
N1_23 C1_23 C6_23 112.3(17)
N1_23 C1_23 C2_23 113.0(18)
C6_23 C1_23 C2_23 110.4(18)
N1_23 C1_23 C5_23 109.9(17)
C6_23 C1_23 C5_23 108.0(17)
C2_23 C1_23 C5_23 102.8(17)
C3_23 C2_23 C1_23 108.7(18)
C3_23 C2_23 H2A_23 110.0
C1_23 C2_23 H2A_23 110.0
C3_23 C2_23 H2B_23 110.0
C1_23 C2_23 H2B_23 110.0
H2A_23 C2_23 H2B_23 108.3
O3_23 C3_23 C4_23 107(2)
O3_23 C3_23 C2_23 111(2)
C4_23 C3_23 C2_23 102.2(19)
O3_23 C3_23 H3_23 112.2
C4_23 C3_23 H3_23 112.2
C2_23 C3_23 H3_23 112.2
C3_23 O3_23 C7_23 112(3)
O3_23 C7_23 H7A_23 109.5
O3_23 C7_23 H7B_23 109.5
H7A_23 C7_23 H7B_23 109.5
O3_23 C7_23 H7C_23 109.5
H7A_23 C7_23 H7C_23 109.5
H7B_23 C7_23 H7C_23 109.5
C3_23 C4_23 C5_23 103.3(19)
C3_23 C4_23 H4A_23 111.1
C5_23 C4_23 H4A_23 111.1
C3_23 C4_23 H4B_23 111.1
C5_23 C4_23 H4B_23 111.1
H4A_23 C4_23 H4B_23 109.1
C4_23 C5_23 C1_23 106.5(19)
C4_23 C5_23 H5A_23 110.4
C1_23 C5_23 H5A_23 110.4
C4_23 C5_23 H5B_23 110.4
C1_23 C5_23 H5B_23 110.4
H5A_23 C5_23 H5B_23 108.6
O6_23 C6_23 N1_24 119.0(19)
O6_23 C6_23 C1_23 123(2)
N1_24 C6_23 C1_23 117.5(19)
C6_23 N1_24 C1_24 124.0(17)
C6_23 N1_24 H1_24 118.0
C1_24 N1_24 H1_24 118.0
N1_24 C1_24 C6_24 112.4(17)
N1_24 C1_24 C5_24 108.2(16)
C6_24 C1_24 C5_24 112.1(19)
N1_24 C1_24 C2_24 110.2(18)
C6_24 C1_24 C2_24 112.3(17)
C5_24 C1_24 C2_24 101.0(16)
C3_24 C2_24 C1_24 105.2(16)
C3_24 C2_24 H2A_24 110.7
C1_24 C2_24 H2A_24 110.7
C3_24 C2_24 H2B_24 110.7
C1_24 C2_24 H2B_24 110.7
H2A_24 C2_24 H2B_24 108.8
O3_24 C3_24 C4_24 107.3(19)
O3_24 C3_24 C2_24 111.3(18)
C4_24 C3_24 C2_24 108.0(17)
O3_24 C3_24 H3_24 110.0
C4_24 C3_24 H3_24 110.0
C2_24 C3_24 H3_24 110.0
C3_24 O3_24 C7_24 109(2)
O3_24 C7_24 H7A_24 109.5
O3_24 C7_24 H7B_24 109.5
H7A_24 C7_24 H7B_24 109.5
O3_24 C7_24 H7C_24 109.5
H7A_24 C7_24 H7C_24 109.5
H7B_24 C7_24 H7C_24 109.5
C3_24 C4_24 C5_24 104.3(17)
C3_24 C4_24 H4A_24 110.9
C5_24 C4_24 H4A_24 110.9
C3_24 C4_24 H4B_24 110.9
C5_24 C4_24 H4B_24 110.9
H4A_24 C4_24 H4B_24 108.9
C1_24 C5_24 C4_24 105.2(18)
C1_24 C5_24 H5A_24 110.7
C4_24 C5_24 H5A_24 110.7
C1_24 C5_24 H5B_24 110.7
C4_24 C5_24 H5B_24 110.7
H5A_24 C5_24 H5B_24 108.8
O6_24 C6_24 N1_25 121(2)
O6_24 C6_24 C1_24 121(2)
N1_25 C6_24 C1_24 117.4(19)
C6_24 N1_25 C1_25 122.4(18)
C6_24 N1_25 H1_25 118.8
C1_25 N1_25 H1_25 118.8
C6_25 C1_25 N1_25 108(2)
C6_25 C1_25 C2_25 114(2)
N1_25 C1_25 C2_25 111.5(19)
C6_25 C1_25 C5_25 111(2)
N1_25 C1_25 C5_25 106.2(17)
C2_25 C1_25 C5_25 105(2)
C3_25 C2_25 C1_25 108(2)
C3_25 C2_25 H2A_25 110.1
C1_25 C2_25 H2A_25 110.1
C3_25 C2_25 H2B_25 110.1
C1_25 C2_25 H2B_25 110.1
H2A_25 C2_25 H2B_25 108.4
O3_25 C3_25 C4_25 109(2)
O3_25 C3_25 C2_25 109(2)
C4_25 C3_25 C2_25 106(2)
O3_25 C3_25 H3_25 110.8
C4_25 C3_25 H3_25 110.8
C2_25 C3_25 H3_25 110.8
C3_25 O3_25 C7_25 114(3)
O3_25 C7_25 H7A_25 109.5
O3_25 C7_25 H7B_25 109.5
H7A_25 C7_25 H7B_25 109.5
O3_25 C7_25 H7C_25 109.5
H7A_25 C7_25 H7C_25 109.5
H7B_25 C7_25 H7C_25 109.5
C5_25 C4_25 C3_25 112(2)
C5_25 C4_25 H4A_25 109.2
C3_25 C4_25 H4A_25 109.2
C5_25 C4_25 H4B_25 109.2
C3_25 C4_25 H4B_25 109.2
H4A_25 C4_25 H4B_25 107.9
C4_25 C5_25 C1_25 106(2)
C4_25 C5_25 H5A_25 110.5
C1_25 C5_25 H5A_25 110.5
C4_25 C5_25 H5B_25 110.5
C1_25 C5_25 H5B_25 110.5
H5A_25 C5_25 H5B_25 108.7
O6_25 C6_25 N1_26 121(3)
O6_25 C6_25 C1_25 119(3)
N1_26 C6_25 C1_25 119(2)
C6_25 N1_26 C1_26 124(2)
C6_25 N1_26 H1_26 118.0
C1_26 N1_26 H1_26 118.0
N1_26 C1_26 C6_26 110(2)
N1_26 C1_26 C2_26 110.9(19)
C6_26 C1_26 C2_26 106(2)
N1_26 C1_26 C5_26 114.7(19)
C6_26 C1_26 C5_26 110(2)
C2_26 C1_26 C5_26 105(2)
C3_26 C2_26 C1_26 106(2)
C3_26 C2_26 H2A_26 110.6
C1_26 C2_26 H2A_26 110.6
C3_26 C2_26 H2B_26 110.6
C1_26 C2_26 H2B_26 110.6
H2A_26 C2_26 H2B_26 108.7
O3_26 C3_26 C2_26 116(3)
O3_26 C3_26 C4_26 104(3)
C2_26 C3_26 C4_26 112(2)
O3_26 C3_26 H3_26 108.4
C2_26 C3_26 H3_26 108.4
C4_26 C3_26 H3_26 108.4
C3_26 O3_26 C7_26 113(4)
C3_26 O3_26 C7'_26 116(4)
C7_26 O3_26 C7'_26 101(7)
O3_26 C7_26 H7A_26 109.5
O3_26 C7_26 H7B_26 109.5
H7A_26 C7_26 H7B_26 109.5
O3_26 C7_26 H7C_26 109.5
H7A_26 C7_26 H7C_26 109.5
H7B_26 C7_26 H7C_26 109.5
O3_26 C7'_26 H7D_26 109.5
O3_26 C7'_26 H7E_26 109.5
H7D_26 C7'_26 H7E_26 109.5
O3_26 C7'_26 H7F_26 109.5
H7D_26 C7'_26 H7F_26 109.5
H7E_26 C7'_26 H7F_26 109.5
C3_26 C4_26 C5_26 104(2)
C3_26 C4_26 H4A_26 110.9
C5_26 C4_26 H4A_26 110.9
C3_26 C4_26 H4B_26 110.9
C5_26 C4_26 H4B_26 110.9
H4A_26 C4_26 H4B_26 108.9
C4_26 C5_26 C1_26 108(2)
C4_26 C5_26 H5A_26 110.2
C1_26 C5_26 H5A_26 110.2
C4_26 C5_26 H5B_26 110.2
C1_26 C5_26 H5B_26 110.2
H5A_26 C5_26 H5B_26 108.5
O6_26 C6_26 O8_26 127(3)
O6_26 C6_26 C1_26 121(3)
O8_26 C6_26 C1_26 112(2)
C6_26 O8_26 C8_26 114(3)
O8_26 C8_26 H8A_26 109.5
O8_26 C8_26 H8B_26 109.5
H8A_26 C8_26 H8B_26 109.5
O8_26 C8_26 H8C_26 109.5
H8A_26 C8_26 H8C_26 109.5
H8B_26 C8_26 H8C_26 109.5

loop_
_geom_bond_atom_site_label_1
_geom_bond_atom_site_label_2
_geom_bond_distance
C1_10 C2_10 1.3900
C1_10 C6_10 1.3900
C1_10 C7_10 1.43(3)
C2_10 C3_10 1.3900
C2_10 H2_10 0.9400
C3_10 C4_10 1.3900
C3_10 H3_10 0.9400
C4_10 C5_10 1.3900
C4_10 H4_10 0.9400
C5_10 C6_10 1.3900
C5_10 H5_10 0.9400
C6_10 H6_10 0.9400
C7_10 O7_10 1.45(3)
C7_10 H7A_10 0.9800
C7_10 H7B_10 0.9800
O7_10 C8_10 1.33(3)
C8_10 O8_10 1.21(3)
C8_10 N1_11 1.31(3)
N1_11 C1_11 1.46(3)
N1_11 H1_11 0.8700
C1_11 C6_11 1.49(3)
C1_11 C5_11 1.51(2)
C1_11 C2_11 1.54(2)
C2_11 C3_11 1.52(3)
C2_11 H2A_11 0.9800
C2_11 H2B_11 0.9800
C3_11 O3_11 1.45(2)
C3_11 C4_11 1.51(3)
C3_11 H3_11 0.9900
O3_11 C7_11 1.37(3)
C7_11 H7A_11 0.9700
C7_11 H7B_11 0.9700
C7_11 H7C_11 0.9700
C4_11 C5_11 1.53(3)
C4_11 H4A_11 0.9800
C4_11 H4B_11 0.9800
C5_11 H5A_11 0.9800
C5_11 H5B_11 0.9800
C6_11 O6_11 1.22(2)
C6_11 N1_12 1.36(3)
N1_12 C1_12 1.48(3)
N1_12 H1_12 0.8700
C1_12 C6_12 1.50(3)
C1_12 C2_12 1.51(2)
C1_12 C5_12 1.53(2)
C2_12 C3_12 1.50(2)
C2_12 H2A_12 0.9800
C2_12 H2B_12 0.9800
C3_12 O3_12 1.43(2)
C3_12 C4_12 1.52(2)
C3_12 H3_12 0.9900
O3_12 C7_12 1.43(2)
C7_12 H7A_12 0.9700
C7_12 H7B_12 0.9700
C7_12 H7C_12 0.9700
C4_12 C5_12 1.51(2)
C4_12 H4A_12 0.9800
C4_12 H4B_12 0.9800
C5_12 H5A_12 0.9800
C5_12 H5B_12 0.9800
C6_12 O6_12 1.21(3)
C6_12 N1_13 1.33(3)
N1_13 C1_13 1.47(3)
N1_13 H1_13 0.8700
C1_13 C6_13 1.53(3)
C1_13 C2_13 1.53(3)
C1_13 C5_13 1.56(3)
C2_13 C3_13 1.53(3)
C2_13 H2A_13 0.9800
C2_13 H2B_13 0.9800
C3_13 O3_13 1.40(3)
C3_13 C4_13 1.49(3)
C3_13 H3_13 0.9900
O3_13 C7_13 1.43(3)
C7_13 H7A_13 0.9700
C7_13 H7B_13 0.9700
C7_13 H7C_13 0.9700
C4_13 C5_13 1.48(3)
C4_13 H4A_13 0.9800
C4_13 H4B_13 0.9800
C5_13 H5A_13 0.9800
C5_13 H5B_13 0.9800
C6_13 O6_13 1.24(3)
C6_13 N1_14 1.31(3)
N1_14 C1_14 1.45(3)
N1_14 H1_14 0.8700
C1_14 C2_14 1.53(2)
C1_14 C6_14 1.53(3)
C1_14 C5_14 1.54(2)
C2_14 C3_14 1.49(3)
C2_14 H2A_14 0.9800
C2_14 H2B_14 0.9800
C3_14 O3_14 1.43(3)
C3_14 C4_14 1.52(3)
C3_14 H3_14 0.9900
O3_14 C7_14 1.43(3)
C7_14 H7A_14 0.9700
C7_14 H7B_14 0.9700
C7_14 H7C_14 0.9700
C4_14 C5_14 1.48(3)
C4_14 H4A_14 0.9800
C4_14 H4B_14 0.9800
C5_14 H5A_14 0.9800
C5_14 H5B_14 0.9800
C6_14 O7_14 1.20(3)
C6_14 N1_15 1.32(3)
N1_15 C1_15 1.48(3)
N1_15 H1_15 0.8700
C1_15 C6_15 1.51(3)
C1_15 C2_15 1.52(2)
C1_15 C5_15 1.52(2)
C2_15 C3_15 1.51(3)
C2_15 H2A_15 0.9800
C2_15 H2B_15 0.9800
C3_15 O3_15 1.45(2)
C3_15 C4_15 1.52(3)
C3_15 H3_15 0.9900
O3_15 C7_15 1.40(3)
C7_15 H7A_15 0.9700
C7_15 H7B_15 0.9700
C7_15 H7C_15 0.9700
C4_15 C5_15 1.52(3)
C4_15 H4A_15 0.9800
C4_15 H4B_15 0.9800
C5_15 H5A_15 0.9800
C5_15 H5B_15 0.9800
C6_15 O6_15 1.21(3)
C6_15 N1_16 1.31(3)
N1_16 C1_16 1.44(3)
N1_16 H1_16 0.8700
C1_16 C2_16 1.51(2)
C1_16 C6_16 1.51(3)
C1_16 C5_16 1.53(2)
C2_16 C3_16 1.51(2)
C2_16 H2A_16 0.9800
C2_16 H2B_16 0.9800
C3_16 O3_16 1.41(2)
C3_16 C4_16 1.48(3)
C3_16 H3_16 0.9900
O3_16 C7_16 1.42(2)
C7_16 H7A_16 0.9700
C7_16 H7B_16 0.9700
C7_16 H7C_16 0.9700
C4_16 C5_16 1.50(3)
C4_16 H4A_16 0.9800
C4_16 H4B_16 0.9800
C5_16 H5A_16 0.9800
C5_16 H5B_16 0.9800
C6_16 O6_16 1.24(3)
C6_16 O8_16 1.27(3)
O8_16 C8_16 1.44(4)
C8_16 H8A_16 0.9700
C8_16 H8B_16 0.9700
C8_16 H8C_16 0.9700
C1_20 C2_20 1.3900
C1_20 C6_20 1.3900
C1_20 C7_20 1.45(4)
C2_20 C3_20 1.3900
C2_20 H2_20 0.9400
C3_20 C4_20 1.3900
C3_20 H3_20 0.9400
C4_20 C5_20 1.3900
C4_20 H4_20 0.9400
C5_20 C6_20 1.3900
C5_20 H5_20 0.9400
C6_20 H6_20 0.9400
C7_20 O7_20 1.43(3)
C7_20 H7A_20 0.9800
C7_20 H7B_20 0.9800
O7_20 C8_20 1.33(3)
C8_20 O8_20 1.21(3)
C8_20 N1_21 1.29(3)
N1_21 C1_21 1.46(3)
N1_21 H1_21 0.8700
C1_21 C5_21 1.53(2)
C1_21 C6_21 1.53(3)
C1_21 C2_21 1.53(2)
C2_21 C3_21 1.50(2)
C2_21 H2A_21 0.9800
C2_21 H2B_21 0.9800
C3_21 O3_21 1.45(3)
C3_21 C4_21 1.47(2)
C3_21 H3_21 0.9900
O3_21 C7_21 1.44(3)
C7_21 H7A_21 0.9700
C7_21 H7B_21 0.9700
C7_21 H7C_21 0.9700
C4_21 C5_21 1.52(2)
C4_21 H4A_21 0.9800
C4_21 H4B_21 0.9800
C5_21 H5A_21 0.9800
C5_21 H5B_21 0.9800
C6_21 O6_21 1.23(2)
C6_21 N1_22 1.31(3)
N1_22 C1_22 1.47(3)
N1_22 H1_22 0.8700
C1_22 C6_22 1.51(3)
C1_22 C2_22 1.52(2)
C1_22 C5_22 1.54(2)
C2_22 C3_22 1.52(2)
C2_22 H2A_22 0.9800
C2_22 H2B_22 0.9800
C3_22 O3_22 1.41(2)
C3_22 C4_22 1.50(3)
C3_22 H3_22 0.9900
O3_22 C7_22 1.44(3)
C7_22 H7A_22 0.9700
C7_22 H7B_22 0.9700
C7_22 H7C_22 0.9700
C4_22 C5_22 1.47(2)
C4_22 H4A_22 0.9800
C4_22 H4B_22 0.9800
C5_22 H5A_22 0.9800
C5_22 H5B_22 0.9800
C6_22 O6_22 1.23(2)
C6_22 N1_23 1.34(3)
N1_23 C1_23 1.42(3)
N1_23 H1_23 0.8700
C1_23 C6_23 1.49(3)
C1_23 C2_23 1.53(2)
C1_23 C5_23 1.55(2)
C2_23 C3_23 1.52(2)
C2_23 H2A_23 0.9800
C2_23 H2B_23 0.9800
C3_23 O3_23 1.42(3)
C3_23 C4_23 1.51(3)
C3_23 H3_23 0.9900
O3_23 C7_23 1.45(3)
C7_23 H7A_23 0.9700
C7_23 H7B_23 0.9700
C7_23 H7C_23 0.9700
C4_23 C5_23 1.52(3)
C4_23 H4A_23 0.9800
C4_23 H4B_23 0.9800
C5_23 H5A_23 0.9800
C5_23 H5B_23 0.9800
C6_23 O6_23 1.25(2)
C6_23 N1_24 1.34(3)
N1_24 C1_24 1.46(3)
N1_24 H1_24 0.8700
C1_24 C6_24 1.50(3)
C1_24 C5_24 1.52(2)
C1_24 C2_24 1.53(2)
C2_24 C3_24 1.53(2)
C2_24 H2A_24 0.9800
C2_24 H2B_24 0.9800
C3_24 O3_24 1.44(2)
C3_24 C4_24 1.49(2)
C3_24 H3_24 0.9900
O3_24 C7_24 1.44(2)
C7_24 H7A_24 0.9700
C7_24 H7B_24 0.9700
C7_24 H7C_24 0.9700
C4_24 C5_24 1.53(2)
C4_24 H4A_24 0.9800
C4_24 H4B_24 0.9800
C5_24 H5A_24 0.9800
C5_24 H5B_24 0.9800
C6_24 O6_24 1.22(2)
C6_24 N1_25 1.31(3)
N1_25 C1_25 1.49(3)
N1_25 H1_25 0.8700
C1_25 C6_25 1.48(3)
C1_25 C2_25 1.51(2)
C1_25 C5_25 1.54(2)
C2_25 C3_25 1.49(2)
C2_25 H2A_25 0.9800
C2_25 H2B_25 0.9800
C3_25 O3_25 1.44(2)
C3_25 C4_25 1.46(3)
C3_25 H3_25 0.9900
O3_25 C7_25 1.44(3)
C7_25 H7A_25 0.9700
C7_25 H7B_25 0.9700
C7_25 H7C_25 0.9700
C4_25 C5_25 1.44(3)
C4_25 H4A_25 0.9800
C4_25 H4B_25 0.9800
C5_25 H5A_25 0.9800
C5_25 H5B_25 0.9800
C6_25 O6_25 1.24(3)
C6_25 N1_26 1.31(3)
N1_26 C1_26 1.45(3)
N1_26 H1_26 0.8700
C1_26 C6_26 1.52(4)
C1_26 C2_26 1.53(3)
C1_26 C5_26 1.54(2)
C2_26 C3_26 1.49(3)
C2_26 H2A_26 0.9800
C2_26 H2B_26 0.9800
C3_26 O3_26 1.40(3)
C3_26 C4_26 1.50(3)
C3_26 H3_26 0.9900
O3_26 C7_26 1.44(3)
O3_26 C7'_26 1.45(7)
C7_26 H7A_26 0.9700
C7_26 H7B_26 0.9700
C7_26 H7C_26 0.9700
C7'_26 H7D_26 0.9700
C7'_26 H7E_26 0.9700
C7'_26 H7F_26 0.9700
C4_26 C5_26 1.52(3)
C4_26 H4A_26 0.9800
C4_26 H4B_26 0.9800
C5_26 H5A_26 0.9800
C5_26 H5B_26 0.9800
C6_26 O6_26 1.20(3)
C6_26 O8_26 1.35(4)
O8_26 C8_26 1.39(4)
C8_26 H8A_26 0.9700
C8_26 H8B_26 0.9700
C8_26 H8C_26 0.9700

loop_
_geom_torsion_atom_site_label_1
_geom_torsion_atom_site_label_2
_geom_torsion_atom_site_label_3
_geom_torsion_atom_site_label_4
_geom_torsion
C6_10 C1_10 C2_10 C3_10 0.0
C7_10 C1_10 C2_10 C3_10 178(2)
C1_10 C2_10 C3_10 C4_10 0.0
C2_10 C3_10 C4_10 C5_10 0.0
C3_10 C4_10 C5_10 C6_10 0.0
C4_10 C5_10 C6_10 C1_10 0.0
C2_10 C1_10 C6_10 C5_10 0.0
C7_10 C1_10 C6_10 C5_10 -178(2)
C2_10 C1_10 C7_10 O7_10 161.2(17)
C6_10 C1_10 C7_10 O7_10 -20(3)
C1_10 C7_10 O7_10 C8_10 -88(3)
C7_10 O7_10 C8_10 O8_10 -3(3)
C7_10 O7_10 C8_10 N1_11 176.7(19)
O8_10 C8_10 N1_11 C1_11 16(3)
O7_10 C8_10 N1_11 C1_11 -164.4(17)
C8_10 N1_11 C1_11 C6_11 -61(2)
C8_10 N1_11 C1_11 C5_11 175.0(19)
C8_10 N1_11 C1_11 C2_11 65(2)
N1_11 C1_11 C2_11 C3_11 80(2)
C6_11 C1_11 C2_11 C3_11 -155.0(19)
C5_11 C1_11 C2_11 C3_11 -37(2)
C1_11 C2_11 C3_11 O3_11 -94(3)
C1_11 C2_11 C3_11 C4_11 20(3)
C4_11 C3_11 O3_11 C7_11 108(4)
C2_11 C3_11 O3_11 C7_11 -140(3)
O3_11 C3_11 C4_11 C5_11 119(2)
C2_11 C3_11 C4_11 C5_11 5(3)
N1_11 C1_11 C5_11 C4_11 -78(2)
C6_11 C1_11 C5_11 C4_11 158(2)
C2_11 C1_11 C5_11 C4_11 39(2)
C3_11 C4_11 C5_11 C1_11 -29(3)
N1_11 C1_11 C6_11 O6_11 145(2)
C5_11 C1_11 C6_11 O6_11 -91(2)
C2_11 C1_11 C6_11 O6_11 20(3)
N1_11 C1_11 C6_11 N1_12 -39(2)
C5_11 C1_11 C6_11 N1_12 84(2)
C2_11 C1_11 C6_11 N1_12 -164.1(19)
O6_11 C6_11 N1_12 C1_12 4(3)
C1_11 C6_11 N1_12 C1_12 -172.2(18)
C6_11 N1_12 C1_12 C6_12 -60(2)
C6_11 N1_12 C1_12 C2_12 69(2)
C6_11 N1_12 C1_12 C5_12 -177.7(19)
N1_12 C1_12 C2_12 C3_12 82(2)
C6_12 C1_12 C2_12 C3_12 -151(2)
C5_12 C1_12 C2_12 C3_12 -36(2)
C1_12 C2_12 C3_12 O3_12 -86(2)
C1_12 C2_12 C3_12 C4_12 28(3)
C2_12 C3_12 O3_12 C7_12 -77(3)
C4_12 C3_12 O3_12 C7_12 169(3)
O3_12 C3_12 C4_12 C5_12 110(2)
C2_12 C3_12 C4_12 C5_12 -10(3)
C3_12 C4_12 C5_12 C1_12 -12(3)
N1_12 C1_12 C5_12 C4_12 -91(2)
C6_12 C1_12 C5_12 C4_12 149(2)
C2_12 C1_12 C5_12 C4_12 29(3)
N1_12 C1_12 C6_12 O6_12 156(2)
C2_12 C1_12 C6_12 O6_12 27(3)
C5_12 C1_12 C6_12 O6_12 -85(3)
N1_12 C1_12 C6_12 N1_13 -26(3)
C2_12 C1_12 C6_12 N1_13 -154(2)
C5_12 C1_12 C6_12 N1_13 94(2)
O6_12 C6_12 N1_13 C1_13 2(4)
C1_12 C6_12 N1_13 C1_13 -176.7(19)
C6_12 N1_13 C1_13 C6_13 -56(3)
C6_12 N1_13 C1_13 C2_13 70(3)
C6_12 N1_13 C1_13 C5_13 -175(2)
N1_13 C1_13 C2_13 C3_13 86(3)
C6_13 C1_13 C2_13 C3_13 -149(2)
C5_13 C1_13 C2_13 C3_13 -32(3)
C1_13 C2_13 C3_13 O3_13 -99(4)
C1_13 C2_13 C3_13 C4_13 23(4)
C4_13 C3_13 O3_13 C7_13 -137(5)
C2_13 C3_13 O3_13 C7_13 -11(6)
O3_13 C3_13 C4_13 C5_13 125(4)
C2_13 C3_13 C4_13 C5_13 -5(5)
C3_13 C4_13 C5_13 C1_13 -16(4)
N1_13 C1_13 C5_13 C4_13 -87(3)
C6_13 C1_13 C5_13 C4_13 152(3)
C2_13 C1_13 C5_13 C4_13 31(4)
N1_13 C1_13 C6_13 O6_13 150(2)
C2_13 C1_13 C6_13 O6_13 25(4)
C5_13 C1_13 C6_13 O6_13 -90(3)
N1_13 C1_13 C6_13 N1_14 -34(3)
C2_13 C1_13 C6_13 N1_14 -159(3)
C5_13 C1_13 C6_13 N1_14 86(3)
O6_13 C6_13 N1_14 C1_14 2(4)
C1_13 C6_13 N1_14 C1_14 -173(2)
C6_13 N1_14 C1_14 C2_14 64(3)
C6_13 N1_14 C1_14 C6_14 -63(3)
C6_13 N1_14 C1_14 C5_14 -178(2)
N1_14 C1_14 C2_14 C3_14 112(3)
C6_14 C1_14 C2_14 C3_14 -121(3)
C5_14 C1_14 C2_14 C3_14 -7(3)
C1_14 C2_14 C3_14 O3_14 -131(3)
C1_14 C2_14 C3_14 C4_14 -15(4)
C2_14 C3_14 O3_14 C7_14 -76(5)
C4_14 C3_14 O3_14 C7_14 164(4)
O3_14 C3_14 C4_14 C5_14 153(3)
C2_14 C3_14 C4_14 C5_14 32(4)
C3_14 C4_14 C5_14 C1_14 -35(3)
N1_14 C1_14 C5_14 C4_14 -96(3)
C2_14 C1_14 C5_14 C4_14 27(3)
C6_14 C1_14 C5_14 C4_14 145(3)
N1_14 C1_14 C6_14 O7_14 157(2)
C2_14 C1_14 C6_14 O7_14 30(3)
C5_14 C1_14 C6_14 O7_14 -85(3)
N1_14 C1_14 C6_14 N1_15 -23(3)
C2_14 C1_14 C6_14 N1_15 -151(2)
C5_14 C1_14 C6_14 N1_15 94(2)
O7_14 C6_14 N1_15 C1_15 -1(3)
C1_14 C6_14 N1_15 C1_15 180.0(19)
C6_14 N1_15 C1_15 C6_15 -71(2)
C6_14 N1_15 C1_15 C2_15 59(3)
C6_14 N1_15 C1_15 C5_15 169(2)
N1_15 C1_15 C2_15 C3_15 81(3)
C6_15 C1_15 C2_15 C3_15 -151(2)
C5_15 C1_15 C2_15 C3_15 -32(3)
C1_15 C2_15 C3_15 O3_15 -98(2)
C1_15 C2_15 C3_15 C4_15 17(3)
C2_15 C3_15 O3_15 C7_15 -101(4)
C4_15 C3_15 O3_15 C7_15 144(4)
O3_15 C3_15 C4_15 C5_15 121(3)
C2_15 C3_15 C4_15 C5_15 6(3)
C3_15 C4_15 C5_15 C1_15 -26(3)
N1_15 C1_15 C5_15 C4_15 -82(2)
C6_15 C1_15 C5_15 C4_15 158(2)
C2_15 C1_15 C5_15 C4_15 36(3)
N1_15 C1_15 C6_15 O6_15 157(2)
C2_15 C1_15 C6_15 O6_15 28(3)
C5_15 C1_15 C6_15 O6_15 -86(3)
N1_15 C1_15 C6_15 N1_16 -28(3)
C2_15 C1_15 C6_15 N1_16 -157(2)
C5_15 C1_15 C6_15 N1_16 89(3)
O6_15 C6_15 N1_16 C1_16 11(4)
C1_15 C6_15 N1_16 C1_16 -164(2)
C6_15 N1_16 C1_16 C2_16 171(2)
C6_15 N1_16 C1_16 C6_16 51(3)
C6_15 N1_16 C1_16 C5_16 -76(3)
N1_16 C1_16 C2_16 C3_16 157(2)
C6_16 C1_16 C2_16 C3_16 -81(3)
C5_16 C1_16 C2_16 C3_16 37(3)
C1_16 C2_16 C3_16 O3_16 -159(2)
C1_16 C2_16 C3_16 C4_16 -39(3)
C4_16 C3_16 O3_16 C7_16 74(3)
C2_16 C3_16 O3_16 C7_16 -173(2)
O3_16 C3_16 C4_16 C5_16 140(3)
C2_16 C3_16 C4_16 C5_16 24(4)
C3_16 C4_16 C5_16 C1_16 -1(4)
N1_16 C1_16 C5_16 C4_16 -141(3)
C2_16 C1_16 C5_16 C4_16 -22(3)
C6_16 C1_16 C5_16 C4_16 92(3)
N1_16 C1_16 C6_16 O6_16 -137(3)
C2_16 C1_16 C6_16 O6_16 101(3)
C5_16 C1_16 C6_16 O6_16 -9(3)
N1_16 C1_16 C6_16 O8_16 41(3)
C2_16 C1_16 C6_16 O8_16 -80(3)
C5_16 C1_16 C6_16 O8_16 169(2)
O6_16 C6_16 O8_16 C8_16 -8(4)
C1_16 C6_16 O8_16 C8_16 174(2)
C6_20 C1_20 C2_20 C3_20 0.0
C7_20 C1_20 C2_20 C3_20 -178(2)
C1_20 C2_20 C3_20 C4_20 0.0
C2_20 C3_20 C4_20 C5_20 0.0
C3_20 C4_20 C5_20 C6_20 0.0
C4_20 C5_20 C6_20 C1_20 0.0
C2_20 C1_20 C6_20 C5_20 0.0
C7_20 C1_20 C6_20 C5_20 178(3)
C2_20 C1_20 C7_20 O7_20 -140(2)
C6_20 C1_20 C7_20 O7_20 42(4)
C1_20 C7_20 O7_20 C8_20 -111(3)
C7_20 O7_20 C8_20 O8_20 6(4)
C7_20 O7_20 C8_20 N1_21 -174(2)
O8_20 C8_20 N1_21 C1_21 22(4)
O7_20 C8_20 N1_21 C1_21 -158(2)
C8_20 N1_21 C1_21 C5_21 178(2)
C8_20 N1_21 C1_21 C6_21 -63(3)
C8_20 N1_21 C1_21 C2_21 61(3)
N1_21 C1_21 C2_21 C3_21 140(2)
C5_21 C1_21 C2_21 C3_21 18(3)
C6_21 C1_21 C2_21 C3_21 -96(2)
C1_21 C2_21 C3_21 O3_21 -111(2)
C1_21 C2_21 C3_21 C4_21 6(3)
C4_21 C3_21 O3_21 C7_21 74(3)
C2_21 C3_21 O3_21 C7_21 -171(3)
O3_21 C3_21 C4_21 C5_21 86(3)
C2_21 C3_21 C4_21 C5_21 -27(3)
C3_21 C4_21 C5_21 C1_21 38(3)
N1_21 C1_21 C5_21 C4_21 -156.0(19)
C6_21 C1_21 C5_21 C4_21 83(2)
C2_21 C1_21 C5_21 C4_21 -34(2)
N1_21 C1_21 C6_21 O6_21 138(2)
C5_21 C1_21 C6_21 O6_21 -100(2)
C2_21 C1_21 C6_21 O6_21 12(3)
N1_21 C1_21 C6_21 N1_22 -45(2)
C5_21 C1_21 C6_21 N1_22 77(2)
C2_21 C1_21 C6_21 N1_22 -171(2)
O6_21 C6_21 N1_22 C1_22 9(3)
C1_21 C6_21 N1_22 C1_22 -168.1(18)
C6_21 N1_22 C1_22 C6_22 -58(2)
C6_21 N1_22 C1_22 C2_22 70(2)
C6_21 N1_22 C1_22 C5_22 -177(2)
N1_22 C1_22 C2_22 C3_22 84(2)
C6_22 C1_22 C2_22 C3_22 -149(2)
C5_22 C1_22 C2_22 C3_22 -34(2)
C1_22 C2_22 C3_22 O3_22 -88(3)
C1_22 C2_22 C3_22 C4_22 26(3)
C4_22 C3_22 O3_22 C7_22 165(3)
C2_22 C3_22 O3_22 C7_22 -79(3)
O3_22 C3_22 C4_22 C5_22 115(3)
C2_22 C3_22 C4_22 C5_22 -7(3)
C3_22 C4_22 C5_22 C1_22 -15(3)
N1_22 C1_22 C5_22 C4_22 -89(2)
C6_22 C1_22 C5_22 C4_22 150(2)
C2_22 C1_22 C5_22 C4_22 31(3)
N1_22 C1_22 C6_22 O6_22 153(2)
C2_22 C1_22 C6_22 O6_22 25(3)
C5_22 C1_22 C6_22 O6_22 -87(2)
N1_22 C1_22 C6_22 N1_23 -35(2)
C2_22 C1_22 C6_22 N1_23 -162(2)
C5_22 C1_22 C6_22 N1_23 86(2)
O6_22 C6_22 N1_23 C1_23 -1(3)
C1_22 C6_22 N1_23 C1_23 -173.6(17)
C6_22 N1_23 C1_23 C6_23 -57(2)
C6_22 N1_23 C1_23 C2_23 68(2)
C6_22 N1_23 C1_23 C5_23 -177.5(19)
N1_23 C1_23 C2_23 C3_23 110(2)
C6_23 C1_23 C2_23 C3_23 -123(2)
C5_23 C1_23 C2_23 C3_23 -8(2)
C1_23 C2_23 C3_23 O3_23 -83(3)
C1_23 C2_23 C3_23 C4_23 30(3)
C4_23 C3_23 O3_23 C7_23 174(3)
C2_23 C3_23 O3_23 C7_23 -76(4)
O3_23 C3_23 C4_23 C5_23 76(3)
C2_23 C3_23 C4_23 C5_23 -40(3)
C3_23 C4_23 C5_23 C1_23 36(3)
N1_23 C1_23 C5_23 C4_23 -138(2)
C6_23 C1_23 C5_23 C4_23 100(2)
C2_23 C1_23 C5_23 C4_23 -17(3)
N1_23 C1_23 C6_23 O6_23 153.0(19)
C2_23 C1_23 C6_23 O6_23 26(3)
C5_23 C1_23 C6_23 O6_23 -86(2)
N1_23 C1_23 C6_23 N1_24 -32(3)
C2_23 C1_23 C6_23 N1_24 -159.4(19)
C5_23 C1_23 C6_23 N1_24 89(2)
O6_23 C6_23 N1_24 C1_24 0(3)
C1_23 C6_23 N1_24 C1_24 -174.9(18)
C6_23 N1_24 C1_24 C6_24 -63(3)
C6_23 N1_24 C1_24 C5_24 173(2)
C6_23 N1_24 C1_24 C2_24 63(2)
N1_24 C1_24 C2_24 C3_24 80(2)
C6_24 C1_24 C2_24 C3_24 -153.5(19)
C5_24 C1_24 C2_24 C3_24 -34(2)
C1_24 C2_24 C3_24 O3_24 -102(2)
C1_24 C2_24 C3_24 C4_24 16(2)
C4_24 C3_24 O3_24 C7_24 163(3)
C2_24 C3_24 O3_24 C7_24 -79(3)
O3_24 C3_24 C4_24 C5_24 130(2)
C2_24 C3_24 C4_24 C5_24 10(3)
N1_24 C1_24 C5_24 C4_24 -75(2)
C6_24 C1_24 C5_24 C4_24 160.2(19)
C2_24 C1_24 C5_24 C4_24 40(2)
C3_24 C4_24 C5_24 C1_24 -31(3)
N1_24 C1_24 C6_24 O6_24 166(2)
C5_24 C1_24 C6_24 O6_24 -72(3)
C2_24 C1_24 C6_24 O6_24 41(3)
N1_24 C1_24 C6_24 N1_25 -19(3)
C5_24 C1_24 C6_24 N1_25 103(2)
C2_24 C1_24 C6_24 N1_25 -144(2)
O6_24 C6_24 N1_25 C1_25 -10(3)
C1_24 C6_24 N1_25 C1_25 175.0(19)
C6_24 N1_25 C1_25 C6_25 -62(3)
C6_24 N1_25 C1_25 C2_25 64(3)
C6_24 N1_25 C1_25 C5_25 179(2)
C6_25 C1_25 C2_25 C3_25 -106(2)
N1_25 C1_25 C2_25 C3_25 130(2)
C5_25 C1_25 C2_25 C3_25 16(3)
C1_25 C2_25 C3_25 O3_25 -131(2)
C1_25 C2_25 C3_25 C4_25 -13(3)
C4_25 C3_25 O3_25 C7_25 78(3)
C2_25 C3_25 O3_25 C7_25 -167(3)
O3_25 C3_25 C4_25 C5_25 123(3)
C2_25 C3_25 C4_25 C5_25 6(4)
C3_25 C4_25 C5_25 C1_25 4(4)
C6_25 C1_25 C5_25 C4_25 112(3)
N1_25 C1_25 C5_25 C4_25 -130(3)
C2_25 C1_25 C5_25 C4_25 -12(3)
N1_25 C1_25 C6_25 O6_25 156(2)
C2_25 C1_25 C6_25 O6_25 31(3)
C5_25 C1_25 C6_25 O6_25 -88(3)
N1_25 C1_25 C6_25 N1_26 -38(3)
C2_25 C1_25 C6_25 N1_26 -163(2)
C5_25 C1_25 C6_25 N1_26 78(3)
O6_25 C6_25 N1_26 C1_26 5(4)
C1_25 C6_25 N1_26 C1_26 -161(2)
C6_25 N1_26 C1_26 C6_26 53(3)
C6_25 N1_26 C1_26 C2_26 170(2)
C6_25 N1_26 C1_26 C5_26 -72(3)
N1_26 C1_26 C2_26 C3_26 144(2)
C6_26 C1_26 C2_26 C3_26 -96(3)
C5_26 C1_26 C2_26 C3_26 20(3)
C1_26 C2_26 C3_26 O3_26 -127(3)
C1_26 C2_26 C3_26 C4_26 -9(4)
C2_26 C3_26 O3_26 C7_26 51(7)
C4_26 C3_26 O3_26 C7_26 -71(7)
C2_26 C3_26 O3_26 C7'_26 -64(5)
C4_26 C3_26 O3_26 C7'_26 173(4)
O3_26 C3_26 C4_26 C5_26 119(3)
C2_26 C3_26 C4_26 C5_26 -6(4)
C3_26 C4_26 C5_26 C1_26 19(4)
N1_26 C1_26 C5_26 C4_26 -146(3)
C6_26 C1_26 C5_26 C4_26 90(3)
C2_26 C1_26 C5_26 C4_26 -24(3)
N1_26 C1_26 C6_26 O6_26 -151(3)
C2_26 C1_26 C6_26 O6_26 89(3)
C5_26 C1_26 C6_26 O6_26 -24(4)
N1_26 C1_26 C6_26 O8_26 32(3)
C2_26 C1_26 C6_26 O8_26 -88(3)
C5_26 C1_26 C6_26 O8_26 159(3)
O6_26 C6_26 O8_26 C8_26 2(5)
C1_26 C6_26 O8_26 C8_26 179(3)
